data_7006859
loop_
_publ_author_name
'Ionkin, Alex S.'
'Marshall, William J.'
'Roe, D. Christopher'
'Wang, Ying'

_publ_section_title
;
 Synthesis, structural characterization and the first
 electroluminescent properties of tris- and bis-cycloiridiated
 complexes of sterically hindered electron-poor
 2-(3,5-bis(trifluoromethyl)phenyl)-4-trifluoromethylpyridine.
;
_journal_issue 20
_journal_name_full 'Dalton transactions (Cambridge, England : 2003)'
_journal_page_first 2468
_journal_page_last 2478
_journal_paper_doi 10.1039/b514797b
_journal_year 2006
_chemical_formula_sum 'C42 H15 F27 Ir N3'
_chemical_formula_weight 1266.77
_chemical_name_systematic
;
?
;
_space_group_IT_number 5
_symmetry_cell_setting monoclinic
_symmetry_space_group_name_Hall 'C 2y'
_symmetry_space_group_name_H-M 'C 1 2 1'
_atom_sites_solution_hydrogens geom
_atom_sites_solution_primary direct
_atom_sites_solution_secondary difmap
_audit_creation_method SHELXL-97
_cell_angle_alpha 90.00
_cell_angle_beta 99.2780(18)
_cell_angle_gamma 90.00
_cell_formula_units_Z 8
_cell_length_a 41.862(4)
_cell_length_b 9.2252(9)
_cell_length_c 22.004(2)
_cell_measurement_temperature 293(2)
_cell_volume 8386.5(14)
_computing_cell_refinement 'Bruker XSCANS'
_computing_data_collection 'Bruker XSCANS'
_computing_data_reduction 'Bruker SHELXTL'
_computing_molecular_graphics 'Bruker SHELXTL'
_computing_publication_material 'Bruker SHELXTL'
_computing_structure_refinement 'SHELXL-97 (Sheldrick, 1997)'
_computing_structure_solution 'SHELXS-97 (Sheldrick, 1990)'
_diffrn_ambient_temperature 293(2)
_diffrn_measured_fraction_theta_full 0.928
_diffrn_measured_fraction_theta_max 0.928
_diffrn_measurement_device_type 'Bruker P4'
_diffrn_measurement_method '\w scans'
_diffrn_radiation_monochromator graphite
_diffrn_radiation_source 'fine-focus sealed tube'
_diffrn_radiation_type MoK\a
_diffrn_radiation_wavelength 0.71069
_diffrn_reflns_av_R_equivalents 0.0293
_diffrn_reflns_av_sigmaI/netI 0.0473
_diffrn_reflns_limit_h_max 55
_diffrn_reflns_limit_h_min -54
_diffrn_reflns_limit_k_max 12
_diffrn_reflns_limit_k_min -4
_diffrn_reflns_limit_l_max 29
_diffrn_reflns_limit_l_min -24
_diffrn_reflns_number 22126
_diffrn_reflns_theta_full 28.28
_diffrn_reflns_theta_max 28.28
_diffrn_reflns_theta_min 1.47
_exptl_absorpt_coefficient_mu 3.343
_exptl_absorpt_correction_type empirical
_exptl_crystal_colour gold
_exptl_crystal_density_diffrn 2.007
_exptl_crystal_density_meas hemisphere
_exptl_crystal_density_method 'not measured'
_exptl_crystal_description prism
_exptl_crystal_F_000 4864
_exptl_crystal_size_max .28
_exptl_crystal_size_mid .28
_exptl_crystal_size_min .10
_refine_diff_density_max 2.596
_refine_diff_density_min -0.793
_refine_diff_density_rms 0.122
_refine_ls_abs_structure_details 'Flack H D (1983), Acta Cryst. A39, 876-881'
_refine_ls_abs_structure_Flack 0.28(1)
_refine_ls_extinction_method none
_refine_ls_goodness_of_fit_ref 1.026
_refine_ls_hydrogen_treatment constr
_refine_ls_matrix_type full
_refine_ls_number_parameters 1316
_refine_ls_number_reflns 11872
_refine_ls_number_restraints 1
_refine_ls_restrained_S_all 1.026
_refine_ls_R_factor_all 0.0370
_refine_ls_R_factor_gt 0.0315
_refine_ls_shift/su_max 0.055
_refine_ls_shift/su_mean 0.003
_refine_ls_structure_factor_coef Fsqd
_refine_ls_weighting_details 'calc w=1/[\s^2^(Fo^2^)+(0.0433P)^2^+0.0000P] where P=(Fo^2^+2Fc^2^)/3'
_refine_ls_weighting_scheme calc
_refine_ls_wR_factor_gt 0.0723
_refine_ls_wR_factor_ref 0.0753
_reflns_number_gt 10884
_reflns_number_total 11872
_reflns_threshold_expression >2sigma(I)
_cod_data_source_file b514797b.txt
_cod_data_source_block 03314
_cod_depositor_comments
;
The following automatic conversions were performed:
'_symmetry_cell_setting' value 'Monoclinic' changed to 'monoclinic'
according to '/home/saulius/struct/CIF-dictionaries/cif_core.dic'
dictionary named 'cif_core.dic' version 2.4.1 from 2010-06-29.

Automatic conversion script
Id: cif_fix_enum 1527 2010-12-29 10:47:43Z saulius 

The following automatic conversions were performed:

'_refine_ls_hydrogen_treatment' value 'constrained' was replaced with
the value 'constr' as specified in the replacement file
'src/cod-tools/trunk/data/replacement-values/replacement_values.lst'.

Automatic conversion script
Id: cif_fix_values 5376 2017-05-30 11:51:03Z andrius 
;
_cod_original_sg_symbol_H-M C2
_cod_database_code 7006859

loop_
_symmetry_equiv_pos_as_xyz
'x, y, z'
'-x, y, -z'
'x+1/2, y+1/2, z'
'-x+1/2, y+1/2, -z'

loop_
_atom_site_label
_atom_site_type_symbol
_atom_site_fract_x
_atom_site_fract_y
_atom_site_fract_z
_atom_site_U_iso_or_equiv
_atom_site_adp_type
_atom_site_occupancy
_atom_site_symmetry_multiplicity
_atom_site_calc_flag
_atom_site_refinement_flags
_atom_site_disorder_assembly
_atom_site_disorder_group
Ir1_1 Ir 0.383273(5) 0.84789(2) 0.168594(10) 0.01965(6) Uani 1 1 d . . .
F1_1 F 0.38629(17) 1.3650(8) 0.4009(2) 0.090(2) Uani 1 1 d . . .
F2_1 F 0.33747(19) 1.3108(6) 0.3907(3) 0.098(3) Uani 1 1 d . . .
F3_1 F 0.35426(15) 1.4710(5) 0.3335(2) 0.0651(16) Uani 1 1 d . . .
F4_1 F 0.27264(18) 0.6026(12) 0.3563(4) 0.167(5) Uani 1 1 d . . .
F5_1 F 0.25210(19) 0.8015(8) 0.3317(4) 0.117(3) Uani 1 1 d . . .
F6_1 F 0.23849(17) 0.6285(11) 0.2779(4) 0.129(4) Uani 1 1 d . . .
F7_1 F 0.31732(13) 0.3861(5) 0.1794(2) 0.0564(15) Uani 1 1 d . . .
F8_1 F 0.32153(11) 0.5268(6) 0.10348(18) 0.0494(13) Uani 1 1 d . . .
F9_1 F 0.36308(11) 0.4767(5) 0.17144(19) 0.0418(10) Uani 1 1 d . . .
F10_1 F 0.23740(13) 1.0677(9) 0.0153(3) 0.094(3) Uani 1 1 d . . .
F11_1 F 0.25213(12) 0.9557(7) -0.0602(2) 0.0707(19) Uani 1 1 d . . .
F12_1 F 0.26335(16) 1.1769(7) -0.0458(3) 0.087(2) Uani 1 1 d . . .
F13_1 F 0.34896(17) 0.3128(6) -0.0542(2) 0.077(2) Uani 1 1 d . . .
F14_1 F 0.34763(14) 0.4981(7) -0.11315(18) 0.0690(16) Uani 1 1 d . . .
F15_1 F 0.39144(14) 0.3831(6) -0.0862(2) 0.0681(17) Uani 1 1 d . . .
F16_1 F 0.44833(11) 0.4216(5) 0.1148(2) 0.0500(13) Uani 1 1 d . . .
F17_1 F 0.45626(10) 0.6410(6) 0.1441(2) 0.0492(13) Uani 1 1 d . . .
F18_1 F 0.42655(10) 0.5016(7) 0.18884(17) 0.0440(11) Uani 1 1 d . . .
F19_1 F 0.46546(15) 0.6573(11) 0.4536(2) 0.105(3) Uani 1 1 d . . .
F20_1 F 0.49734(18) 0.8153(7) 0.4262(2) 0.092(2) Uani 1 1 d . . .
F21_1 F 0.50281(15) 0.5989(8) 0.4048(2) 0.080(2) Uani 1 1 d . . .
F22_1 F 0.52860(16) 1.2202(8) 0.1392(5) 0.129(4) Uani 1 1 d . . .
F23_1 F 0.54522(15) 1.0506(16) 0.1891(5) 0.205(7) Uani 1 1 d . . .
F24_1 F 0.53760(18) 1.0285(12) 0.1014(5) 0.179(6) Uani 1 1 d . . .
F25_1 F 0.42288(11) 1.1501(5) 0.00504(19) 0.0441(11) Uani 1 1 d . . .
F26_1 F 0.39471(11) 0.9622(5) 0.01631(18) 0.0455(12) Uani 1 1 d . . .
F27_1 F 0.38778(10) 1.1590(5) 0.0661(2) 0.0437(11) Uani 1 1 d . . .
N1_1 N 0.37755(11) 1.0161(6) 0.2318(2) 0.0203(11) Uani 1 1 d . . .
N15_1 N 0.34778(12) 0.9378(6) 0.1045(2) 0.0205(12) Uani 1 1 d . . .
N29_1 N 0.41577(13) 0.7676(6) 0.2403(2) 0.0217(12) Uani 1 1 d . . .
C1_1 C 0.39534(16) 1.1374(8) 0.2393(3) 0.0273(14) Uani 1 1 d . . .
H1A_1 H 0.4119 1.1486 0.2162 0.033 Uiso 1 1 calc R . .
C2_1 C 0.39035(17) 1.2462(8) 0.2795(3) 0.0299(16) Uani 1 1 d . . .
H2A_1 H 0.4033 1.3287 0.2840 0.036 Uiso 1 1 calc R . .
C3_1 C 0.36543(19) 1.2286(8) 0.3131(3) 0.0293(16) Uani 1 1 d . . .
C4_1 C 0.34677(19) 1.1061(8) 0.3065(3) 0.0312(16) Uani 1 1 d . . .
H4A_1 H 0.3305 1.0929 0.3301 0.037 Uiso 1 1 calc R . .
C5_1 C 0.35247(14) 1.0010(9) 0.2638(3) 0.0239(13) Uani 1 1 d . . .
C6_1 C 0.33404(14) 0.8647(8) 0.2516(3) 0.0244(13) Uani 1 1 d . . .
C7_1 C 0.30848(16) 0.8405(9) 0.2842(3) 0.0336(15) Uani 1 1 d . . .
H7A_1 H 0.3036 0.9089 0.3123 0.040 Uiso 1 1 calc R . .
C8_1 C 0.29053(16) 0.7145(9) 0.2744(3) 0.0353(17) Uani 1 1 d . . .
C9_1 C 0.29840(17) 0.6150(9) 0.2338(3) 0.0352(17) Uani 1 1 d . . .
H9A_1 H 0.2863 0.5302 0.2271 0.042 Uiso 1 1 calc R . .
C10_1 C 0.32399(18) 0.6369(8) 0.2021(3) 0.0285(15) Uani 1 1 d . . .
C11_1 C 0.34295(16) 0.7662(8) 0.2082(3) 0.0245(14) Uani 1 1 d . . .
C12_1 C 0.3596(2) 1.3431(10) 0.3592(3) 0.0415(18) Uani 1 1 d . . .
C13_1 C 0.2647(2) 0.6851(10) 0.3121(4) 0.051(2) Uani 1 1 d . . .
C14_1 C 0.33162(19) 0.5094(10) 0.1635(3) 0.0386(18) Uani 1 1 d . . .
C15_1 C 0.33193(16) 1.0626(8) 0.1118(3) 0.0252(14) Uani 1 1 d . . .
H15A_1 H 0.3400 1.1235 0.1444 0.030 Uiso 1 1 calc R . .
C16_1 C 0.30440(16) 1.1028(8) 0.0731(3) 0.0312(16) Uani 1 1 d . . .
H16A_1 H 0.2939 1.1890 0.0794 0.037 Uiso 1 1 calc R . .
C17_1 C 0.29246(15) 1.0124(10) 0.0240(3) 0.0329(16) Uani 1 1 d . . .
C18_1 C 0.30857(16) 0.8897(8) 0.0154(3) 0.0292(17) Uani 1 1 d . . .
H18A_1 H 0.3007 0.8289 -0.0173 0.035 Uiso 1 1 calc R . .
C19_1 C 0.33710(14) 0.8523(9) 0.0552(3) 0.0237(12) Uani 1 1 d . . .
C20_1 C 0.35781(16) 0.7280(8) 0.0487(3) 0.0253(15) Uani 1 1 d . . .
C21_1 C 0.35236(17) 0.6450(9) -0.0038(3) 0.0316(17) Uani 1 1 d . . .
H21A_1 H 0.3353 0.6676 -0.0348 0.038 Uiso 1 1 calc R . .
C22_1 C 0.37191(18) 0.5296(8) -0.0106(3) 0.0331(17) Uani 1 1 d . . .
C23_1 C 0.39847(16) 0.5005(9) 0.0347(3) 0.0293(14) Uani 1 1 d . . .
H23A_1 H 0.4123 0.4246 0.0292 0.035 Uiso 1 1 calc R . .
C24_1 C 0.40439(16) 0.5838(7) 0.0878(3) 0.0248(14) Uani 1 1 d . . .
C25_1 C 0.38385(15) 0.7007(7) 0.0983(3) 0.0232(13) Uani 1 1 d . . .
C26_1 C 0.2617(2) 1.0511(11) -0.0169(4) 0.051(2) Uani 1 1 d . . .
C27_1 C 0.3646(2) 0.4316(9) -0.0653(3) 0.043(2) Uani 1 1 d . . .
C28_1 C 0.43343(18) 0.5376(8) 0.1336(3) 0.0337(17) Uani 1 1 d . . .
C29_1 C 0.40743(17) 0.6804(8) 0.2846(3) 0.0302(16) Uani 1 1 d . . .
H29A_1 H 0.3871 0.6368 0.2778 0.036 Uiso 1 1 calc R . .
C30_1 C 0.42784(18) 0.6532(9) 0.3399(3) 0.0361(17) Uani 1 1 d . . .
H30A_1 H 0.4213 0.5933 0.3696 0.043 Uiso 1 1 calc R . .
C31_1 C 0.45798(18) 0.7176(9) 0.3493(3) 0.0333(17) Uani 1 1 d . . .
C32_1 C 0.46773(18) 0.8007(8) 0.3027(3) 0.0359(18) Uani 1 1 d . . .
H32A_1 H 0.4885 0.8393 0.3077 0.043 Uiso 1 1 calc R . .
C33_1 C 0.44616(15) 0.8254(7) 0.2487(3) 0.0260(15) Uani 1 1 d . . .
C34_1 C 0.45280(15) 0.9108(7) 0.1969(3) 0.0244(14) Uani 1 1 d . . .
C35_1 C 0.48512(16) 0.9584(8) 0.1952(3) 0.0316(17) Uani 1 1 d . . .
H35A_1 H 0.5016 0.9374 0.2276 0.038 Uiso 1 1 calc R . .
C36_1 C 0.49163(16) 1.0361(8) 0.1449(3) 0.0331(16) Uani 1 1 d . . .
C37_1 C 0.46679(16) 1.0700(8) 0.0977(3) 0.0307(15) Uani 1 1 d . . .
H37A_1 H 0.4711 1.1241 0.0643 0.037 Uiso 1 1 calc R . .
C38_1 C 0.43565(15) 1.0235(7) 0.1001(3) 0.0255(14) Uani 1 1 d . . .
C39_1 C 0.42675(15) 0.9411(7) 0.1486(3) 0.0208(13) Uani 1 1 d . . .
C40_1 C 0.4804(2) 0.6984(11) 0.4095(4) 0.047(2) Uani 1 1 d . . .
C41_1 C 0.5251(2) 1.0844(11) 0.1423(4) 0.049(2) Uani 1 1 d . . .
C42_1 C 0.41045(18) 1.0723(9) 0.0470(3) 0.0343(17) Uani 1 1 d . . .
Ir2_2 Ir 0.124348(5) 0.99580(2) 0.320402(10) 0.02075(6) Uani 1 1 d . . .
F28_2 F 0.16462(16) 0.3700(6) 0.1713(2) 0.0705(17) Uani 1 1 d . . .
F29_2 F 0.19094(17) 0.5207(8) 0.1285(4) 0.115(3) Uani 1 1 d . . .
F30_2 F 0.14266(19) 0.4802(9) 0.0938(2) 0.107(3) Uani 1 1 d . . .
F31_2 F 0.24851(14) 1.2656(7) 0.1690(3) 0.0777(19) Uani 1 1 d . . .
F32_2 F 0.26656(14) 1.0501(6) 0.1877(3) 0.0749(18) Uani 1 1 d . . .
F33_2 F 0.27895(13) 1.2174(8) 0.2544(3) 0.0822(19) Uani 1 1 d . . .
F34_2 F 0.19173(12) 1.4575(5) 0.3286(2) 0.0493(13) Uani 1 1 d . . .
F35_2 F 0.18067(11) 1.3159(5) 0.39920(18) 0.0456(13) Uani 1 1 d . . .
F36_2 F 0.14449(10) 1.3686(5) 0.32109(19) 0.0410(10) Uani 1 1 d . . .
F37_2 F 0.25675(17) 0.7235(12) 0.5101(3) 0.144(4) Uani 1 1 d . . .
F38_2 F 0.2436(2) 0.8793(10) 0.5693(3) 0.156(5) Uani 1 1 d . . .
F39_2 F 0.2252(3) 0.6778(16) 0.5657(5) 0.195(6) Uani 1 1 d . . .
F40_2 F 0.1395(2) 1.5056(8) 0.5566(2) 0.101(3) Uani 1 1 d . . .
F41_2 F 0.13385(15) 1.3161(6) 0.60855(19) 0.0655(17) Uani 1 1 d . . .
F42_2 F 0.09319(17) 1.4370(8) 0.5681(2) 0.086(2) Uani 1 1 d . . .
F43_2 F 0.05546(11) 1.4253(5) 0.3584(2) 0.0464(12) Uani 1 1 d . . .
F44_2 F 0.04877(10) 1.2077(5) 0.3257(2) 0.0439(11) Uani 1 1 d . . .
F45_2 F 0.08307(10) 1.3454(6) 0.29236(17) 0.0435(10) Uani 1 1 d . . .
F46_2 F 0.05194(12) 1.2494(7) 0.0334(2) 0.0668(17) Uani 1 1 d . . .
F47_2 F 0.03348(15) 1.0374(6) 0.0387(2) 0.0766(19) Uani 1 1 d . . .
F48_2 F 0.00957(12) 1.2177(8) 0.0720(2) 0.0663(17) Uani 1 1 d . . .
F49_2 F -0.03707(12) 0.7719(8) 0.2604(3) 0.083(2) Uani 1 1 d . . .
F50_2 F -0.02378(13) 0.6262(6) 0.3331(3) 0.0733(18) Uani 1 1 d . . .
F51_2 F -0.03631(12) 0.8425(8) 0.3518(3) 0.092(2) Uani 1 1 d . . .
F52_2 F 0.07583(11) 0.6794(5) 0.4686(2) 0.0460(12) Uani 1 1 d . . .
F53_2 F 0.10546(11) 0.8662(6) 0.46629(18) 0.0473(12) Uani 1 1 d . . .
F54_2 F 0.11465(11) 0.6748(5) 0.4158(2) 0.0492(12) Uani 1 1 d . . .
N43_2 N 0.13375(12) 0.8300(7) 0.2582(2) 0.0234(12) Uani 1 1 d . . .
N57_2 N 0.15636(13) 0.9073(6) 0.3904(2) 0.0211(12) Uani 1 1 d . . .
N71_2 N 0.09523(13) 1.0795(6) 0.2439(2) 0.0231(12) Uani 1 1 d . . .
C43_2 C 0.11586(17) 0.7108(8) 0.2437(3) 0.0292(15) Uani 1 1 d . . .
H43A_2 H 0.0967 0.7013 0.2596 0.035 Uiso 1 1 calc R . .
C44_2 C 0.12414(18) 0.6023(8) 0.2068(3) 0.0328(17) Uani 1 1 d . . .
H44A_2 H 0.1106 0.5228 0.1970 0.039 Uiso 1 1 calc R . .
C45_2 C 0.15258(18) 0.6135(8) 0.1849(3) 0.0292(16) Uani 1 1 d . . .
C46_2 C 0.17184(18) 0.7351(7) 0.1998(3) 0.0301(15) Uani 1 1 d . . .
H46A_2 H 0.1914 0.7438 0.1851 0.036 Uiso 1 1 calc R . .
C47_2 C 0.16206(14) 0.8435(8) 0.2364(2) 0.0228(12) Uani 1 1 d . . .
C48_2 C 0.18031(15) 0.9785(8) 0.2531(3) 0.0239(14) Uani 1 1 d . . .
C49_2 C 0.20810(15) 1.0062(9) 0.2280(3) 0.0308(14) Uani 1 1 d . . .
H49A_2 H 0.2151 0.9383 0.2018 0.037 Uiso 1 1 calc R . .
C50_2 C 0.22544(17) 1.1326(8) 0.2412(3) 0.0355(17) Uani 1 1 d . . .
C51_2 C 0.21400(17) 1.2338(8) 0.2791(3) 0.0325(16) Uani 1 1 d . . .
H51A_2 H 0.2254 1.3193 0.2889 0.039 Uiso 1 1 calc R . .
C52_2 C 0.18583(16) 1.2089(8) 0.3022(3) 0.0235(14) Uani 1 1 d . . .
C53_2 C 0.16739(15) 1.0787(7) 0.2922(3) 0.0215(14) Uani 1 1 d . . .
C54_2 C 0.16347(19) 0.4966(10) 0.1451(3) 0.0376(16) Uani 1 1 d . . .
C55_2 C 0.2541(2) 1.1635(10) 0.2131(4) 0.049(2) Uani 1 1 d . . .
C56_2 C 0.17571(18) 1.3346(10) 0.3374(3) 0.0342(17) Uani 1 1 d . . .
C57_2 C 0.17334(17) 0.7846(8) 0.3859(3) 0.0273(15) Uani 1 1 d . . .
H57A_2 H 0.1681 0.7283 0.3506 0.033 Uiso 1 1 calc R . .
C58_2 C 0.19789(16) 0.7387(8) 0.4305(3) 0.0308(16) Uani 1 1 d . . .
H58A_2 H 0.2088 0.6521 0.4266 0.037 Uiso 1 1 calc R . .
C59_2 C 0.20586(17) 0.8269(9) 0.4818(3) 0.0340(18) Uani 1 1 d . . .
C60_2 C 0.18861(17) 0.9496(9) 0.4881(3) 0.0339(18) Uani 1 1 d . . .
H60A_2 H 0.1938 1.0075 0.5228 0.041 Uiso 1 1 calc R . .
C61_2 C 0.16313(14) 0.9877(8) 0.4421(3) 0.0225(13) Uani 1 1 d . . .
C62_2 C 0.14162(16) 1.1117(8) 0.4439(3) 0.0238(15) Uani 1 1 d . . .
C63_2 C 0.14165(17) 1.1916(8) 0.4980(3) 0.0326(17) Uani 1 1 d . . .
H63A_2 H 0.1566 1.1694 0.5327 0.039 Uiso 1 1 calc R . .
C64_2 C 0.12041(19) 1.3002(8) 0.5007(3) 0.0335(16) Uani 1 1 d . . .
C65_2 C 0.09836(17) 1.3308(8) 0.4504(3) 0.0299(15) Uani 1 1 d . . .
H65A_2 H 0.0835 1.4047 0.4528 0.036 Uiso 1 1 calc R . .
C66_2 C 0.09710(16) 1.2552(7) 0.3946(3) 0.0274(15) Uani 1 1 d . . .
C67_2 C 0.11896(14) 1.1400(7) 0.3889(3) 0.0211(13) Uani 1 1 d . . .
C68_2 C 0.2342(3) 0.7820(13) 0.5293(4) 0.065(3) Uani 1 1 d . . .
C69_2 C 0.1223(2) 1.3885(10) 0.5576(3) 0.049(2) Uani 1 1 d . . .
C70_2 C 0.07175(17) 1.3071(8) 0.3433(4) 0.0317(17) Uani 1 1 d . . .
C71_2 C 0.10675(17) 1.1656(8) 0.2032(3) 0.0306(16) Uani 1 1 d . . .
H71A_2 H 0.1275 1.2038 0.2131 0.037 Uiso 1 1 calc R . .
C72_2 C 0.08829(18) 1.1990(9) 0.1462(3) 0.0325(16) Uani 1 1 d . . .
H72A_2 H 0.0962 1.2616 0.1190 0.039 Uiso 1 1 calc R . .
C73_2 C 0.05805(18) 1.1368(9) 0.1313(3) 0.0352(17) Uani 1 1 d . . .
C74_2 C 0.04632(16) 1.0520(8) 0.1735(3) 0.0308(16) Uani 1 1 d . . .
H74A_2 H 0.0256 1.0129 0.1642 0.037 Uiso 1 1 calc R . .
C75_2 C 0.06521(15) 1.0233(7) 0.2308(3) 0.0266(15) Uani 1 1 d . . .
C76_2 C 0.05504(16) 0.9327(7) 0.2794(3) 0.0252(14) Uani 1 1 d . . .
C77_2 C 0.02331(16) 0.8884(8) 0.2751(3) 0.0335(17) Uani 1 1 d . . .
H77A_2 H 0.0083 0.9142 0.2409 0.040 Uiso 1 1 calc R . .
C78_2 C 0.01396(17) 0.8070(8) 0.3208(4) 0.0347(18) Uani 1 1 d . . .
C79_2 C 0.03666(17) 0.7685(7) 0.3715(4) 0.0319(16) Uani 1 1 d . . .
H79A_2 H 0.0304 0.7126 0.4026 0.038 Uiso 1 1 calc R . .
C80_2 C 0.06881(17) 0.8132(7) 0.3760(3) 0.0296(16) Uani 1 1 d . . .
C81_2 C 0.07930(15) 0.9016(7) 0.3306(3) 0.0252(14) Uani 1 1 d . . .
C82_2 C 0.0382(2) 1.1629(10) 0.0689(3) 0.043(2) Uani 1 1 d . . .
C83_2 C -0.02004(18) 0.7608(9) 0.3175(4) 0.044(2) Uani 1 1 d . . .
C84_2 C 0.09102(19) 0.7590(8) 0.4308(3) 0.0342(17) Uani 1 1 d . . .

loop_
_atom_site_aniso_label
_atom_site_aniso_U_11
_atom_site_aniso_U_22
_atom_site_aniso_U_33
_atom_site_aniso_U_23
_atom_site_aniso_U_13
_atom_site_aniso_U_12
Ir1_1 0.01984(11) 0.02020(11) 0.01837(10) -0.00009(10) 0.00143(9) -0.00241(10)
F1_1 0.133(6) 0.084(5) 0.044(3) -0.037(3) -0.009(3) 0.009(5)
F2_1 0.161(7) 0.047(4) 0.118(5) -0.043(4) 0.115(5) -0.039(4)
F3_1 0.111(5) 0.030(3) 0.062(3) -0.004(2) 0.034(3) 0.013(3)
F4_1 0.103(6) 0.257(12) 0.169(7) 0.178(8) 0.103(6) 0.092(7)
F5_1 0.109(6) 0.086(5) 0.187(8) 0.013(5) 0.116(6) 0.001(5)
F6_1 0.072(5) 0.183(10) 0.143(7) -0.006(7) 0.053(5) -0.067(6)
F7_1 0.075(4) 0.035(3) 0.069(3) -0.006(2) 0.043(3) -0.026(2)
F8_1 0.055(3) 0.062(4) 0.032(2) -0.014(2) 0.009(2) -0.023(3)
F9_1 0.046(2) 0.027(2) 0.055(3) 0.000(2) 0.016(2) -0.003(2)
F10_1 0.036(3) 0.174(8) 0.067(4) -0.019(4) -0.004(3) 0.042(4)
F11_1 0.050(3) 0.081(5) 0.069(3) -0.026(3) -0.027(3) 0.023(3)
F12_1 0.086(5) 0.067(4) 0.090(4) 0.022(4) -0.038(4) 0.021(4)
F13_1 0.134(6) 0.048(4) 0.046(3) -0.022(3) 0.007(3) -0.035(4)
F14_1 0.112(4) 0.053(3) 0.032(2) -0.015(3) -0.018(3) 0.029(4)
F15_1 0.086(4) 0.072(4) 0.046(3) -0.023(3) 0.011(3) 0.024(3)
F16_1 0.048(3) 0.040(3) 0.055(3) -0.014(2) -0.010(2) 0.023(2)
F17_1 0.026(2) 0.042(3) 0.076(3) -0.011(3) -0.004(2) 0.000(2)
F18_1 0.052(3) 0.048(3) 0.031(2) 0.013(3) 0.0017(19) 0.020(3)
F19_1 0.070(4) 0.212(9) 0.029(3) 0.034(4) -0.008(3) -0.030(5)
F20_1 0.126(5) 0.067(4) 0.059(3) 0.000(3) -0.055(3) -0.023(4)
F21_1 0.069(4) 0.101(5) 0.058(3) 0.002(3) -0.025(3) 0.030(4)
F22_1 0.055(4) 0.055(4) 0.289(12) -0.003(6) 0.062(6) -0.029(3)
F23_1 0.032(3) 0.331(18) 0.238(11) 0.177(12) -0.017(5) -0.059(6)
F24_1 0.083(5) 0.197(10) 0.291(12) -0.182(10) 0.133(8) -0.096(6)
F25_1 0.045(3) 0.049(3) 0.041(2) 0.022(2) 0.016(2) -0.005(2)
F26_1 0.053(3) 0.049(3) 0.030(2) 0.009(2) -0.005(2) -0.021(2)
F27_1 0.034(2) 0.036(3) 0.063(3) 0.020(2) 0.016(2) 0.009(2)
N1_1 0.019(2) 0.021(3) 0.020(2) 0.000(2) 0.004(2) -0.001(2)
N15_1 0.017(3) 0.023(3) 0.020(3) -0.001(2) 0.001(2) 0.003(2)
N29_1 0.027(3) 0.018(3) 0.019(3) 0.002(2) 0.000(2) -0.002(2)
C1_1 0.022(3) 0.027(3) 0.035(4) -0.009(3) 0.009(3) -0.006(3)
C2_1 0.029(4) 0.025(4) 0.037(4) -0.004(3) 0.008(3) -0.008(3)
C3_1 0.044(4) 0.025(4) 0.019(3) 0.000(3) 0.005(3) -0.001(3)
C4_1 0.045(4) 0.029(4) 0.022(3) 0.007(3) 0.011(3) -0.004(3)
C5_1 0.027(3) 0.023(3) 0.022(3) 0.002(3) 0.004(2) -0.002(3)
C6_1 0.026(3) 0.027(3) 0.020(3) 0.006(3) 0.004(2) -0.004(3)
C7_1 0.035(4) 0.033(4) 0.037(3) 0.001(4) 0.017(3) -0.004(4)
C8_1 0.023(3) 0.041(4) 0.046(4) 0.011(4) 0.016(3) -0.003(3)
C9_1 0.028(4) 0.038(4) 0.041(4) 0.002(4) 0.011(3) -0.013(3)
C10_1 0.034(4) 0.023(3) 0.029(3) 0.008(3) 0.006(3) -0.006(3)
C11_1 0.023(3) 0.034(4) 0.016(3) 0.004(3) 0.001(3) 0.001(3)
C12_1 0.066(5) 0.029(4) 0.034(4) -0.005(4) 0.024(4) -0.003(4)
C13_1 0.056(6) 0.042(5) 0.064(6) 0.006(5) 0.036(5) -0.013(4)
C14_1 0.043(4) 0.031(4) 0.042(4) -0.001(4) 0.009(3) -0.019(4)
C15_1 0.025(3) 0.029(4) 0.020(3) -0.002(3) 0.001(3) 0.000(3)
C16_1 0.028(4) 0.034(4) 0.032(4) 0.000(3) 0.006(3) 0.009(3)
C17_1 0.022(3) 0.047(5) 0.029(3) -0.001(4) 0.002(3) 0.001(3)
C18_1 0.026(3) 0.032(4) 0.026(3) -0.002(3) -0.008(3) -0.001(3)
C19_1 0.022(3) 0.027(3) 0.022(3) -0.001(3) 0.002(2) -0.001(3)
C20_1 0.025(3) 0.028(4) 0.024(3) 0.004(3) 0.006(3) 0.004(3)
C21_1 0.035(4) 0.036(4) 0.021(3) -0.014(3) -0.004(3) 0.007(3)
C22_1 0.050(4) 0.031(4) 0.018(3) -0.003(3) 0.004(3) -0.001(3)
C23_1 0.040(4) 0.020(3) 0.029(3) -0.002(3) 0.009(3) 0.001(3)
C24_1 0.027(3) 0.025(4) 0.020(3) 0.001(3) -0.001(3) -0.004(3)
C25_1 0.025(3) 0.021(3) 0.025(3) -0.001(3) 0.007(3) -0.008(3)
C26_1 0.037(5) 0.063(6) 0.050(5) -0.006(5) -0.001(4) 0.021(4)
C27_1 0.075(6) 0.030(4) 0.023(4) -0.007(3) 0.006(4) 0.009(4)
C28_1 0.036(4) 0.027(4) 0.035(4) -0.006(3) -0.002(3) 0.006(3)
C29_1 0.030(4) 0.036(4) 0.025(3) 0.005(3) 0.003(3) -0.010(3)
C30_1 0.043(4) 0.042(4) 0.023(3) 0.006(3) 0.003(3) -0.002(4)
C31_1 0.033(4) 0.037(4) 0.026(3) 0.000(3) -0.005(3) -0.001(3)
C32_1 0.028(4) 0.036(4) 0.040(4) -0.009(3) -0.006(3) -0.003(3)
C33_1 0.022(3) 0.026(4) 0.028(3) -0.003(3) 0.001(3) -0.002(3)
C34_1 0.018(3) 0.024(3) 0.031(3) -0.004(3) 0.004(3) -0.002(3)
C35_1 0.021(3) 0.032(4) 0.040(4) -0.004(3) 0.002(3) -0.004(3)
C36_1 0.024(3) 0.032(4) 0.045(4) -0.002(3) 0.012(3) -0.005(3)
C37_1 0.029(4) 0.028(4) 0.037(4) 0.002(3) 0.012(3) 0.002(3)
C38_1 0.023(3) 0.021(4) 0.034(3) -0.001(3) 0.009(3) -0.002(2)
C39_1 0.020(3) 0.018(3) 0.025(3) -0.004(3) 0.003(3) 0.000(2)
C40_1 0.047(5) 0.052(5) 0.036(4) 0.006(4) -0.010(4) -0.007(4)
C41_1 0.025(4) 0.060(6) 0.064(6) 0.000(5) 0.016(4) -0.012(4)
C42_1 0.037(4) 0.036(4) 0.031(4) 0.018(3) 0.008(3) -0.005(3)
Ir2_2 0.02044(11) 0.01994(11) 0.02035(11) 0.00031(10) -0.00125(9) -0.00304(10)
F28_2 0.121(5) 0.031(3) 0.072(3) 0.007(3) 0.052(3) 0.019(3)
F29_2 0.113(5) 0.082(5) 0.179(7) -0.080(5) 0.113(6) -0.047(4)
F30_2 0.163(7) 0.097(5) 0.047(3) -0.047(4) -0.027(4) 0.058(5)
F31_2 0.066(4) 0.085(4) 0.091(4) 0.058(4) 0.039(3) 0.013(3)
F32_2 0.070(4) 0.053(3) 0.119(5) 0.008(3) 0.069(4) -0.002(3)
F33_2 0.034(3) 0.106(5) 0.108(5) 0.010(4) 0.016(3) -0.021(3)
F34_2 0.060(3) 0.029(3) 0.065(3) -0.012(2) 0.029(3) -0.023(2)
F35_2 0.046(3) 0.058(3) 0.032(2) -0.011(2) 0.0052(19) -0.019(2)
F36_2 0.039(2) 0.031(3) 0.054(2) 0.000(2) 0.008(2) 0.000(2)
F37_2 0.077(5) 0.254(11) 0.081(4) -0.082(6) -0.047(4) 0.116(6)
F38_2 0.145(7) 0.151(8) 0.125(6) -0.096(6) -0.116(5) 0.108(7)
F39_2 0.152(9) 0.248(15) 0.154(9) 0.113(11) -0.068(7) 0.024(10)
F40_2 0.205(8) 0.060(4) 0.045(3) -0.029(3) 0.037(4) -0.046(5)
F41_2 0.110(4) 0.058(4) 0.026(2) -0.002(2) 0.002(2) 0.023(3)
F42_2 0.112(5) 0.095(5) 0.050(3) -0.014(3) 0.015(3) 0.058(4)
F43_2 0.044(3) 0.031(2) 0.059(3) -0.010(2) -0.007(2) 0.016(2)
F44_2 0.031(2) 0.033(2) 0.062(3) -0.010(2) -0.006(2) -0.0015(19)
F45_2 0.048(2) 0.045(3) 0.033(2) 0.009(2) -0.0046(19) 0.009(3)
F46_2 0.052(3) 0.110(5) 0.035(2) 0.025(3) -0.004(2) -0.005(3)
F47_2 0.099(4) 0.066(4) 0.048(3) -0.015(3) -0.039(3) 0.008(3)
F48_2 0.044(3) 0.115(5) 0.036(2) 0.015(3) -0.008(2) 0.022(3)
F49_2 0.038(3) 0.116(5) 0.088(4) 0.023(4) -0.010(3) -0.035(3)
F50_2 0.042(3) 0.049(3) 0.130(5) -0.003(3) 0.016(3) -0.024(3)
F51_2 0.035(3) 0.091(5) 0.158(6) -0.070(5) 0.036(3) -0.016(3)
F52_2 0.048(3) 0.044(3) 0.046(2) 0.021(2) 0.008(2) -0.013(2)
F53_2 0.051(3) 0.053(3) 0.035(2) 0.012(2) 0.0000(19) -0.025(3)
F54_2 0.040(3) 0.045(3) 0.063(3) 0.018(3) 0.010(2) 0.010(2)
N43_2 0.022(3) 0.027(3) 0.019(2) -0.001(2) -0.001(2) 0.000(2)
N57_2 0.025(3) 0.022(3) 0.017(2) 0.001(2) 0.004(2) -0.005(2)
N71_2 0.025(3) 0.020(3) 0.022(3) -0.001(2) -0.003(2) -0.006(2)
C43_2 0.025(3) 0.031(4) 0.029(3) -0.005(3) -0.001(3) 0.000(3)
C44_2 0.035(4) 0.028(4) 0.033(4) -0.003(3) -0.003(3) -0.004(3)
C45_2 0.040(4) 0.027(4) 0.022(3) 0.003(3) 0.010(3) 0.001(3)
C46_2 0.042(4) 0.026(3) 0.023(3) 0.006(3) 0.008(3) -0.005(3)
C47_2 0.027(3) 0.027(3) 0.015(2) 0.003(3) 0.006(2) -0.003(3)
C48_2 0.025(3) 0.025(4) 0.020(3) 0.006(3) 0.001(2) -0.002(3)
C49_2 0.025(3) 0.031(3) 0.037(3) 0.002(4) 0.009(3) 0.002(3)
C50_2 0.030(4) 0.030(4) 0.048(4) 0.015(3) 0.008(3) -0.003(3)
C51_2 0.030(4) 0.035(4) 0.031(4) 0.002(3) -0.001(3) -0.011(3)
C52_2 0.020(3) 0.021(3) 0.028(3) 0.004(3) 0.000(3) -0.002(3)
C53_2 0.023(3) 0.022(3) 0.017(3) 0.003(2) -0.004(2) -0.007(2)
C54_2 0.054(5) 0.030(4) 0.030(3) -0.001(4) 0.012(3) -0.006(4)
C55_2 0.033(4) 0.046(5) 0.074(6) 0.015(5) 0.025(4) 0.001(4)
C56_2 0.038(4) 0.028(4) 0.037(4) 0.001(4) 0.007(3) -0.014(3)
C57_2 0.038(4) 0.023(3) 0.021(3) 0.000(3) 0.007(3) 0.001(3)
C58_2 0.031(4) 0.032(4) 0.028(3) 0.000(3) 0.002(3) 0.009(3)
C59_2 0.030(3) 0.044(5) 0.026(3) 0.003(3) -0.002(3) 0.015(3)
C60_2 0.032(4) 0.039(5) 0.029(4) -0.006(3) -0.003(3) 0.001(3)
C61_2 0.022(3) 0.023(3) 0.023(3) 0.000(3) 0.005(2) -0.003(3)
C62_2 0.021(3) 0.028(4) 0.022(3) 0.001(3) 0.005(3) 0.002(3)
C63_2 0.040(4) 0.022(3) 0.031(3) -0.005(3) -0.009(3) 0.014(3)
C64_2 0.046(4) 0.030(4) 0.026(3) -0.003(3) 0.008(3) 0.000(3)
C65_2 0.033(4) 0.019(4) 0.037(4) 0.004(3) 0.006(3) 0.006(3)
C66_2 0.029(4) 0.020(3) 0.031(3) 0.006(3) 0.001(3) 0.002(3)
C67_2 0.015(3) 0.023(3) 0.025(3) -0.001(3) 0.000(2) -0.003(2)
C68_2 0.067(6) 0.081(7) 0.038(5) -0.011(5) -0.023(5) 0.042(6)
C69_2 0.074(6) 0.044(5) 0.029(4) 0.000(4) 0.006(4) 0.015(4)
C70_2 0.024(4) 0.026(4) 0.042(4) -0.005(3) -0.003(3) 0.005(3)
C71_2 0.030(4) 0.031(4) 0.030(3) 0.003(3) -0.001(3) -0.002(3)
C72_2 0.036(4) 0.031(4) 0.028(3) 0.004(3) -0.001(3) 0.003(3)
C73_2 0.038(4) 0.036(4) 0.028(3) -0.003(3) -0.007(3) 0.003(3)
C74_2 0.021(3) 0.035(4) 0.033(4) 0.001(3) -0.005(3) 0.001(3)
C75_2 0.023(3) 0.023(4) 0.031(3) -0.008(3) -0.004(3) -0.001(3)
C76_2 0.024(3) 0.021(3) 0.030(3) -0.005(3) 0.001(3) -0.001(3)
C77_2 0.025(3) 0.029(4) 0.045(4) -0.003(3) 0.001(3) 0.001(3)
C78_2 0.021(3) 0.027(4) 0.054(5) -0.002(3) -0.003(3) -0.004(3)
C79_2 0.026(4) 0.021(3) 0.050(4) 0.006(3) 0.012(3) -0.002(3)
C80_2 0.027(3) 0.023(4) 0.036(4) -0.003(3) -0.002(3) -0.002(3)
C81_2 0.023(3) 0.020(3) 0.032(3) 0.000(3) 0.003(3) 0.001(2)
C82_2 0.048(5) 0.049(5) 0.028(4) 0.000(4) -0.004(4) 0.004(4)
C83_2 0.022(4) 0.041(5) 0.067(5) -0.002(4) -0.001(4) -0.009(3)
C84_2 0.038(4) 0.031(4) 0.036(4) 0.008(3) 0.013(3) -0.006(3)

loop_
_atom_type_symbol
_atom_type_description
_atom_type_scat_dispersion_real
_atom_type_scat_dispersion_imag
_atom_type_scat_source
C C 0.0033 0.0016 'International Tables Vol C Tables 4.2.6.8 and 6.1.1.4'
H H 0.0000 0.0000 'International Tables Vol C Tables 4.2.6.8 and 6.1.1.4'
F F 0.0171 0.0103 'International Tables Vol C Tables 4.2.6.8 and 6.1.1.4'
Ir Ir -1.4442 7.9887 'International Tables Vol C Tables 4.2.6.8 and 6.1.1.4'
N N 0.0061 0.0033 'International Tables Vol C Tables 4.2.6.8 and 6.1.1.4'

loop_
_geom_angle_atom_site_label_1
_geom_angle_atom_site_label_2
_geom_angle_atom_site_label_3
_geom_angle
_geom_angle_site_symmetry_1
_geom_angle_site_symmetry_3
_geom_angle_publ_flag
N29_1 Ir1_1 N15_1 173.3(2) . . ?
N29_1 Ir1_1 C25_1 104.6(2) . . ?
N15_1 Ir1_1 C25_1 81.1(2) . . ?
N29_1 Ir1_1 C39_1 79.7(2) . . ?
N15_1 Ir1_1 C39_1 104.1(2) . . ?
C25_1 Ir1_1 C39_1 89.8(2) . . ?
N29_1 Ir1_1 N1_1 83.7(2) . . ?
N15_1 Ir1_1 N1_1 90.5(2) . . ?
C25_1 Ir1_1 N1_1 171.6(2) . . ?
C39_1 Ir1_1 N1_1 91.8(2) . . ?
N29_1 Ir1_1 C11_1 91.7(2) . . ?
N15_1 Ir1_1 C11_1 83.8(2) . . ?
C25_1 Ir1_1 C11_1 100.2(3) . . ?
C39_1 Ir1_1 C11_1 168.1(2) . . ?
N1_1 Ir1_1 C11_1 79.2(2) . . ?
C1_1 N1_1 C5_1 118.8(6) . . ?
C1_1 N1_1 Ir1_1 124.9(4) . . ?
C5_1 N1_1 Ir1_1 116.2(4) . . ?
C15_1 N15_1 C19_1 119.0(5) . . ?
C15_1 N15_1 Ir1_1 125.3(4) . . ?
C19_1 N15_1 Ir1_1 115.1(4) . . ?
C29_1 N29_1 C33_1 118.6(5) . . ?
C29_1 N29_1 Ir1_1 123.6(4) . . ?
C33_1 N29_1 Ir1_1 116.9(4) . . ?
N1_1 C1_1 C2_1 123.4(6) . . ?
C1_1 C2_1 C3_1 117.6(6) . . ?
C4_1 C3_1 C2_1 120.5(7) . . ?
C4_1 C3_1 C12_1 119.9(7) . . ?
C2_1 C3_1 C12_1 119.6(7) . . ?
C3_1 C4_1 C5_1 119.3(7) . . ?
N1_1 C5_1 C4_1 120.4(7) . . ?
N1_1 C5_1 C6_1 114.6(6) . . ?
C4_1 C5_1 C6_1 124.9(6) . . ?
C7_1 C6_1 C11_1 123.5(7) . . ?
C7_1 C6_1 C5_1 117.6(6) . . ?
C11_1 C6_1 C5_1 118.9(6) . . ?
C8_1 C7_1 C6_1 119.8(7) . . ?
C9_1 C8_1 C7_1 119.1(6) . . ?
C9_1 C8_1 C13_1 121.2(7) . . ?
C7_1 C8_1 C13_1 119.5(7) . . ?
C8_1 C9_1 C10_1 121.5(7) . . ?
C9_1 C10_1 C11_1 122.6(7) . . ?
C9_1 C10_1 C14_1 114.8(6) . . ?
C11_1 C10_1 C14_1 122.5(6) . . ?
C6_1 C11_1 C10_1 113.4(6) . . ?
C6_1 C11_1 Ir1_1 111.0(5) . . ?
C10_1 C11_1 Ir1_1 135.6(5) . . ?
F2_1 C12_1 F3_1 110.8(8) . . ?
F2_1 C12_1 F1_1 105.1(7) . . ?
F3_1 C12_1 F1_1 102.9(8) . . ?
F2_1 C12_1 C3_1 114.2(7) . . ?
F3_1 C12_1 C3_1 112.0(6) . . ?
F1_1 C12_1 C3_1 110.9(7) . . ?
F4_1 C13_1 F5_1 108.6(9) . . ?
F4_1 C13_1 F6_1 107.1(9) . . ?
F5_1 C13_1 F6_1 99.7(9) . . ?
F4_1 C13_1 C8_1 115.0(9) . . ?
F5_1 C13_1 C8_1 113.8(7) . . ?
F6_1 C13_1 C8_1 111.3(8) . . ?
F8_1 C14_1 F9_1 107.8(6) . . ?
F8_1 C14_1 F7_1 105.9(6) . . ?
F9_1 C14_1 F7_1 104.1(7) . . ?
F8_1 C14_1 C10_1 113.6(7) . . ?
F9_1 C14_1 C10_1 113.3(6) . . ?
F7_1 C14_1 C10_1 111.4(6) . . ?
N15_1 C15_1 C16_1 122.5(6) . . ?
C15_1 C16_1 C17_1 118.8(7) . . ?
C18_1 C17_1 C16_1 119.2(6) . . ?
C18_1 C17_1 C26_1 121.3(7) . . ?
C16_1 C17_1 C26_1 119.5(7) . . ?
C17_1 C18_1 C19_1 120.9(7) . . ?
N15_1 C19_1 C18_1 119.5(7) . . ?
N15_1 C19_1 C20_1 114.2(5) . . ?
C18_1 C19_1 C20_1 126.3(6) . . ?
C21_1 C20_1 C25_1 123.0(6) . . ?
C21_1 C20_1 C19_1 119.9(6) . . ?
C25_1 C20_1 C19_1 117.1(6) . . ?
C22_1 C21_1 C20_1 120.4(6) . . ?
C21_1 C22_1 C23_1 119.7(6) . . ?
C21_1 C22_1 C27_1 120.7(6) . . ?
C23_1 C22_1 C27_1 119.6(7) . . ?
C24_1 C23_1 C22_1 120.6(7) . . ?
C23_1 C24_1 C25_1 121.8(6) . . ?
C23_1 C24_1 C28_1 114.9(6) . . ?
C25_1 C24_1 C28_1 123.3(6) . . ?
C24_1 C25_1 C20_1 114.5(6) . . ?
C24_1 C25_1 Ir1_1 134.6(5) . . ?
C20_1 C25_1 Ir1_1 110.8(5) . . ?
F11_1 C26_1 F12_1 105.8(7) . . ?
F11_1 C26_1 F10_1 106.9(8) . . ?
F12_1 C26_1 F10_1 104.8(8) . . ?
F11_1 C26_1 C17_1 114.3(7) . . ?
F12_1 C26_1 C17_1 113.1(8) . . ?
F10_1 C26_1 C17_1 111.3(7) . . ?
F13_1 C27_1 F14_1 108.3(8) . . ?
F13_1 C27_1 F15_1 104.5(7) . . ?
F14_1 C27_1 F15_1 104.5(6) . . ?
F13_1 C27_1 C22_1 113.3(6) . . ?
F14_1 C27_1 C22_1 112.0(6) . . ?
F15_1 C27_1 C22_1 113.5(7) . . ?
F16_1 C28_1 F18_1 105.2(6) . . ?
F16_1 C28_1 F17_1 105.5(6) . . ?
F18_1 C28_1 F17_1 105.8(6) . . ?
F16_1 C28_1 C24_1 112.7(6) . . ?
F18_1 C28_1 C24_1 114.1(6) . . ?
F17_1 C28_1 C24_1 112.9(6) . . ?
N29_1 C29_1 C30_1 122.9(6) . . ?
C31_1 C30_1 C29_1 118.1(7) . . ?
C30_1 C31_1 C32_1 119.7(6) . . ?
C30_1 C31_1 C40_1 120.5(7) . . ?
C32_1 C31_1 C40_1 119.8(7) . . ?
C33_1 C32_1 C31_1 119.5(7) . . ?
N29_1 C33_1 C32_1 121.0(6) . . ?
N29_1 C33_1 C34_1 113.5(5) . . ?
C32_1 C33_1 C34_1 125.5(6) . . ?
C39_1 C34_1 C35_1 122.4(6) . . ?
C39_1 C34_1 C33_1 118.2(6) . . ?
C35_1 C34_1 C33_1 119.4(6) . . ?
C36_1 C35_1 C34_1 119.4(6) . . ?
C37_1 C36_1 C35_1 119.8(6) . . ?
C37_1 C36_1 C41_1 120.3(7) . . ?
C35_1 C36_1 C41_1 119.8(7) . . ?
C38_1 C37_1 C36_1 120.1(7) . . ?
C37_1 C38_1 C39_1 124.2(6) . . ?
C37_1 C38_1 C42_1 115.1(6) . . ?
C39_1 C38_1 C42_1 120.7(6) . . ?
C38_1 C39_1 C34_1 114.1(6) . . ?
C38_1 C39_1 Ir1_1 135.7(5) . . ?
C34_1 C39_1 Ir1_1 110.2(5) . . ?
F19_1 C40_1 F20_1 109.7(8) . . ?
F19_1 C40_1 F21_1 106.8(8) . . ?
F20_1 C40_1 F21_1 103.5(7) . . ?
F19_1 C40_1 C31_1 112.7(7) . . ?
F20_1 C40_1 C31_1 112.5(7) . . ?
F21_1 C40_1 C31_1 111.2(7) . . ?
F24_1 C41_1 F23_1 100.9(11) . . ?
F24_1 C41_1 F22_1 108.2(10) . . ?
F23_1 C41_1 F22_1 102.8(10) . . ?
F24_1 C41_1 C36_1 114.9(8) . . ?
F23_1 C41_1 C36_1 113.9(8) . . ?
F22_1 C41_1 C36_1 114.7(8) . . ?
F26_1 C42_1 F25_1 105.9(6) . . ?
F26_1 C42_1 F27_1 107.0(6) . . ?
F25_1 C42_1 F27_1 105.4(6) . . ?
F26_1 C42_1 C38_1 113.0(6) . . ?
F25_1 C42_1 C38_1 113.1(6) . . ?
F27_1 C42_1 C38_1 111.9(6) . . ?
N57_2 Ir2_2 C67_2 80.9(2) . . ?
N57_2 Ir2_2 N71_2 174.3(2) . . ?
C67_2 Ir2_2 N71_2 103.7(2) . . ?
N57_2 Ir2_2 C81_2 104.0(2) . . ?
C67_2 Ir2_2 C81_2 89.0(2) . . ?
N71_2 Ir2_2 C81_2 79.7(2) . . ?
N57_2 Ir2_2 N43_2 91.8(2) . . ?
C67_2 Ir2_2 N43_2 172.6(2) . . ?
N71_2 Ir2_2 N43_2 83.7(2) . . ?
C81_2 Ir2_2 N43_2 91.9(2) . . ?
N57_2 Ir2_2 C53_2 83.2(2) . . ?
C67_2 Ir2_2 C53_2 100.3(2) . . ?
N71_2 Ir2_2 C53_2 92.5(2) . . ?
C81_2 Ir2_2 C53_2 169.1(2) . . ?
N43_2 Ir2_2 C53_2 79.6(2) . . ?
C43_2 N43_2 C47_2 118.6(6) . . ?
C43_2 N43_2 Ir2_2 126.1(5) . . ?
C47_2 N43_2 Ir2_2 115.1(5) . . ?
C61_2 N57_2 C57_2 118.9(6) . . ?
C61_2 N57_2 Ir2_2 116.1(4) . . ?
C57_2 N57_2 Ir2_2 124.7(4) . . ?
C71_2 N71_2 C75_2 120.5(5) . . ?
C71_2 N71_2 Ir2_2 122.5(4) . . ?
C75_2 N71_2 Ir2_2 116.0(4) . . ?
N43_2 C43_2 C44_2 123.8(7) . . ?
C45_2 C44_2 C43_2 118.4(7) . . ?
C44_2 C45_2 C46_2 119.2(7) . . ?
C44_2 C45_2 C54_2 121.1(7) . . ?
C46_2 C45_2 C54_2 119.7(7) . . ?
C47_2 C46_2 C45_2 120.3(7) . . ?
N43_2 C47_2 C46_2 119.8(6) . . ?
N43_2 C47_2 C48_2 115.9(6) . . ?
C46_2 C47_2 C48_2 124.3(6) . . ?
C49_2 C48_2 C53_2 122.9(6) . . ?
C49_2 C48_2 C47_2 119.2(6) . . ?
C53_2 C48_2 C47_2 117.8(5) . . ?
C50_2 C49_2 C48_2 121.1(7) . . ?
C49_2 C50_2 C51_2 118.4(7) . . ?
C49_2 C50_2 C55_2 121.0(8) . . ?
C51_2 C50_2 C55_2 120.6(7) . . ?
C52_2 C51_2 C50_2 120.6(7) . . ?
C51_2 C52_2 C53_2 123.9(7) . . ?
C51_2 C52_2 C56_2 113.2(6) . . ?
C53_2 C52_2 C56_2 122.8(6) . . ?
C48_2 C53_2 C52_2 113.0(6) . . ?
C48_2 C53_2 Ir2_2 111.2(4) . . ?
C52_2 C53_2 Ir2_2 135.8(5) . . ?
F29_2 C54_2 F28_2 108.2(8) . . ?
F29_2 C54_2 F30_2 106.0(7) . . ?
F28_2 C54_2 F30_2 104.3(8) . . ?
F29_2 C54_2 C45_2 114.3(7) . . ?
F28_2 C54_2 C45_2 112.3(6) . . ?
F30_2 C54_2 C45_2 111.1(7) . . ?
F32_2 C55_2 F31_2 106.4(8) . . ?
F32_2 C55_2 F33_2 104.9(7) . . ?
F31_2 C55_2 F33_2 104.5(7) . . ?
F32_2 C55_2 C50_2 115.3(7) . . ?
F31_2 C55_2 C50_2 112.5(7) . . ?
F33_2 C55_2 C50_2 112.4(8) . . ?
F36_2 C56_2 F34_2 104.6(7) . . ?
F36_2 C56_2 F35_2 106.5(6) . . ?
F34_2 C56_2 F35_2 104.5(6) . . ?
F36_2 C56_2 C52_2 113.0(6) . . ?
F34_2 C56_2 C52_2 113.0(6) . . ?
F35_2 C56_2 C52_2 114.3(7) . . ?
N57_2 C57_2 C58_2 123.3(6) . . ?
C57_2 C58_2 C59_2 117.1(6) . . ?
C60_2 C59_2 C58_2 120.5(6) . . ?
C60_2 C59_2 C68_2 122.0(7) . . ?
C58_2 C59_2 C68_2 117.5(7) . . ?
C59_2 C60_2 C61_2 119.6(7) . . ?
N57_2 C61_2 C60_2 120.4(7) . . ?
N57_2 C61_2 C62_2 114.0(5) . . ?
C60_2 C61_2 C62_2 125.6(6) . . ?
C63_2 C62_2 C67_2 122.1(6) . . ?
C63_2 C62_2 C61_2 121.4(6) . . ?
C67_2 C62_2 C61_2 116.4(6) . . ?
C64_2 C63_2 C62_2 121.3(6) . . ?
C63_2 C64_2 C65_2 119.2(7) . . ?
C63_2 C64_2 C69_2 120.0(7) . . ?
C65_2 C64_2 C69_2 120.8(7) . . ?
C64_2 C65_2 C66_2 122.4(7) . . ?
C65_2 C66_2 C67_2 121.0(6) . . ?
C65_2 C66_2 C70_2 115.0(6) . . ?
C67_2 C66_2 C70_2 124.0(6) . . ?
C66_2 C67_2 C62_2 114.1(6) . . ?
C66_2 C67_2 Ir2_2 134.4(5) . . ?
C62_2 C67_2 Ir2_2 111.5(5) . . ?
F37_2 C68_2 F38_2 112.4(10) . . ?
F37_2 C68_2 F39_2 101.3(11) . . ?
F38_2 C68_2 F39_2 100.2(10) . . ?
F37_2 C68_2 C59_2 116.7(8) . . ?
F38_2 C68_2 C59_2 114.0(8) . . ?
F39_2 C68_2 C59_2 110.2(10) . . ?
F40_2 C69_2 F41_2 107.8(8) . . ?
F40_2 C69_2 F42_2 104.2(8) . . ?
F41_2 C69_2 F42_2 103.8(7) . . ?
F40_2 C69_2 C64_2 113.3(7) . . ?
F41_2 C69_2 C64_2 113.5(7) . . ?
F42_2 C69_2 C64_2 113.5(7) . . ?
F45_2 C70_2 F44_2 106.0(6) . . ?
F45_2 C70_2 F43_2 104.8(6) . . ?
F44_2 C70_2 F43_2 104.8(5) . . ?
F45_2 C70_2 C66_2 114.4(6) . . ?
F44_2 C70_2 C66_2 112.7(6) . . ?
F43_2 C70_2 C66_2 113.2(6) . . ?
N71_2 C71_2 C72_2 121.5(7) . . ?
C73_2 C72_2 C71_2 118.4(7) . . ?
C74_2 C73_2 C72_2 119.5(6) . . ?
C74_2 C73_2 C82_2 120.5(7) . . ?
C72_2 C73_2 C82_2 120.0(7) . . ?
C73_2 C74_2 C75_2 120.6(7) . . ?
N71_2 C75_2 C74_2 119.4(6) . . ?
N71_2 C75_2 C76_2 115.6(5) . . ?
C74_2 C75_2 C76_2 125.0(6) . . ?
C77_2 C76_2 C81_2 123.6(7) . . ?
C77_2 C76_2 C75_2 120.4(6) . . ?
C81_2 C76_2 C75_2 115.9(6) . . ?
C78_2 C77_2 C76_2 120.0(6) . . ?
C77_2 C78_2 C79_2 119.5(7) . . ?
C77_2 C78_2 C83_2 120.8(7) . . ?
C79_2 C78_2 C83_2 119.7(7) . . ?
C78_2 C79_2 C80_2 120.6(7) . . ?
C79_2 C80_2 C81_2 121.8(6) . . ?
C79_2 C80_2 C84_2 115.4(7) . . ?
C81_2 C80_2 C84_2 122.9(6) . . ?
C80_2 C81_2 C76_2 114.4(6) . . ?
C80_2 C81_2 Ir2_2 134.0(5) . . ?
C76_2 C81_2 Ir2_2 111.6(5) . . ?
F48_2 C82_2 F46_2 106.8(7) . . ?
F48_2 C82_2 F47_2 107.2(7) . . ?
F46_2 C82_2 F47_2 106.1(7) . . ?
F48_2 C82_2 C73_2 112.8(7) . . ?
F46_2 C82_2 C73_2 114.2(7) . . ?
F47_2 C82_2 C73_2 109.3(7) . . ?
F50_2 C83_2 F51_2 107.3(8) . . ?
F50_2 C83_2 F49_2 104.5(7) . . ?
F51_2 C83_2 F49_2 104.1(7) . . ?
F50_2 C83_2 C78_2 114.7(7) . . ?
F51_2 C83_2 C78_2 112.7(7) . . ?
F49_2 C83_2 C78_2 112.7(7) . . ?
F54_2 C84_2 F53_2 106.8(6) . . ?
F54_2 C84_2 F52_2 106.1(6) . . ?
F53_2 C84_2 F52_2 104.8(6) . . ?
F54_2 C84_2 C80_2 112.7(6) . . ?
F53_2 C84_2 C80_2 112.9(6) . . ?
F52_2 C84_2 C80_2 113.0(6) . . ?

loop_
_geom_bond_atom_site_label_1
_geom_bond_atom_site_label_2
_geom_bond_distance
_geom_bond_site_symmetry_2
_geom_bond_publ_flag
Ir1_1 N29_1 2.048(5) . ?
Ir1_1 N15_1 2.051(5) . ?
Ir1_1 C25_1 2.061(6) . ?
Ir1_1 C39_1 2.122(7) . ?
Ir1_1 N1_1 2.123(5) . ?
Ir1_1 C11_1 2.156(7) . ?
F1_1 C12_1 1.342(10) . ?
F2_1 C12_1 1.278(9) . ?
F3_1 C12_1 1.312(10) . ?
F4_1 C13_1 1.239(11) . ?
F5_1 C13_1 1.300(11) . ?
F6_1 C13_1 1.333(11) . ?
F7_1 C14_1 1.357(9) . ?
F8_1 C14_1 1.331(8) . ?
F9_1 C14_1 1.335(9) . ?
F10_1 C26_1 1.340(10) . ?
F11_1 C26_1 1.311(10) . ?
F12_1 C26_1 1.329(12) . ?
F13_1 C27_1 1.319(10) . ?
F14_1 C27_1 1.322(9) . ?
F15_1 C27_1 1.358(10) . ?
F16_1 C28_1 1.337(8) . ?
F17_1 C28_1 1.343(9) . ?
F18_1 C28_1 1.336(8) . ?
F19_1 C40_1 1.293(10) . ?
F20_1 C40_1 1.310(10) . ?
F21_1 C40_1 1.328(11) . ?
F22_1 C41_1 1.264(11) . ?
F23_1 C41_1 1.261(11) . ?
F24_1 C41_1 1.224(11) . ?
F25_1 C42_1 1.339(8) . ?
F26_1 C42_1 1.333(9) . ?
F27_1 C42_1 1.358(9) . ?
N1_1 C1_1 1.339(8) . ?
N1_1 C5_1 1.362(8) . ?
N15_1 C15_1 1.352(8) . ?
N15_1 C19_1 1.358(8) . ?
N29_1 C29_1 1.353(8) . ?
N29_1 C33_1 1.364(8) . ?
C1_1 C2_1 1.376(9) . ?
C2_1 C3_1 1.382(10) . ?
C3_1 C4_1 1.368(10) . ?
C3_1 C12_1 1.511(10) . ?
C4_1 C5_1 1.397(10) . ?
C5_1 C6_1 1.477(10) . ?
C6_1 C7_1 1.399(9) . ?
C6_1 C11_1 1.412(9) . ?
C7_1 C8_1 1.381(11) . ?
C8_1 C9_1 1.359(11) . ?
C8_1 C13_1 1.489(11) . ?
C9_1 C10_1 1.384(10) . ?
C10_1 C11_1 1.427(9) . ?
C10_1 C14_1 1.515(12) . ?
C15_1 C16_1 1.370(9) . ?
C16_1 C17_1 1.391(10) . ?
C17_1 C18_1 1.347(11) . ?
C17_1 C26_1 1.491(10) . ?
C18_1 C19_1 1.405(8) . ?
C19_1 C20_1 1.458(10) . ?
C20_1 C21_1 1.374(9) . ?
C20_1 C25_1 1.435(9) . ?
C21_1 C22_1 1.366(10) . ?
C22_1 C23_1 1.394(9) . ?
C22_1 C27_1 1.497(10) . ?
C23_1 C24_1 1.388(9) . ?
C24_1 C25_1 1.422(9) . ?
C24_1 C28_1 1.509(9) . ?
C29_1 C30_1 1.392(9) . ?
C30_1 C31_1 1.380(10) . ?
C31_1 C32_1 1.393(11) . ?
C31_1 C40_1 1.506(10) . ?
C32_1 C33_1 1.391(9) . ?
C33_1 C34_1 1.448(9) . ?
C34_1 C39_1 1.422(8) . ?
C34_1 C35_1 1.429(9) . ?
C35_1 C36_1 1.382(10) . ?
C36_1 C37_1 1.381(10) . ?
C36_1 C41_1 1.481(10) . ?
C37_1 C38_1 1.381(9) . ?
C38_1 C39_1 1.410(9) . ?
C38_1 C42_1 1.511(9) . ?
Ir2_2 N57_2 2.042(5) . ?
Ir2_2 C67_2 2.050(6) . ?
Ir2_2 N71_2 2.062(5) . ?
Ir2_2 C81_2 2.121(7) . ?
Ir2_2 N43_2 2.131(6) . ?
Ir2_2 C53_2 2.140(6) . ?
F28_2 C54_2 1.300(10) . ?
F29_2 C54_2 1.281(9) . ?
F30_2 C54_2 1.318(8) . ?
F31_2 C55_2 1.345(10) . ?
F32_2 C55_2 1.331(10) . ?
F33_2 C55_2 1.360(10) . ?
F34_2 C56_2 1.347(9) . ?
F35_2 C56_2 1.353(8) . ?
F36_2 C56_2 1.335(8) . ?
F37_2 C68_2 1.219(11) . ?
F38_2 C68_2 1.274(12) . ?
F39_2 C68_2 1.343(16) . ?
F40_2 C69_2 1.302(11) . ?
F41_2 C69_2 1.326(9) . ?
F42_2 C69_2 1.352(11) . ?
F43_2 C70_2 1.356(8) . ?
F44_2 C70_2 1.340(8) . ?
F45_2 C70_2 1.332(9) . ?
F46_2 C82_2 1.311(10) . ?
F47_2 C82_2 1.333(10) . ?
F48_2 C82_2 1.314(10) . ?
F49_2 C83_2 1.344(10) . ?
F50_2 C83_2 1.304(10) . ?
F51_2 C83_2 1.329(10) . ?
F52_2 C84_2 1.344(8) . ?
F53_2 C84_2 1.342(9) . ?
F54_2 C84_2 1.340(9) . ?
N43_2 C43_2 1.340(9) . ?
N43_2 C47_2 1.355(8) . ?
N57_2 C61_2 1.349(8) . ?
N57_2 C57_2 1.349(8) . ?
N71_2 C71_2 1.344(9) . ?
N71_2 C75_2 1.347(8) . ?
C43_2 C44_2 1.368(10) . ?
C44_2 C45_2 1.358(11) . ?
C45_2 C46_2 1.389(10) . ?
C45_2 C54_2 1.506(11) . ?
C46_2 C47_2 1.387(10) . ?
C47_2 C48_2 1.476(10) . ?
C48_2 C49_2 1.390(9) . ?
C48_2 C53_2 1.427(9) . ?
C49_2 C50_2 1.379(10) . ?
C50_2 C51_2 1.387(11) . ?
C50_2 C55_2 1.463(11) . ?
C51_2 C52_2 1.377(10) . ?
C52_2 C53_2 1.425(9) . ?
C52_2 C56_2 1.493(11) . ?
C57_2 C58_2 1.369(9) . ?
C58_2 C59_2 1.388(10) . ?
C59_2 C60_2 1.361(10) . ?
C59_2 C68_2 1.507(10) . ?
C60_2 C61_2 1.391(9) . ?
C61_2 C62_2 1.460(10) . ?
C62_2 C63_2 1.399(9) . ?
C62_2 C67_2 1.438(8) . ?
C63_2 C64_2 1.347(10) . ?
C64_2 C65_2 1.352(9) . ?
C64_2 C69_2 1.485(10) . ?
C65_2 C66_2 1.406(9) . ?
C66_2 C67_2 1.421(9) . ?
C66_2 C70_2 1.498(9) . ?
C71_2 C72_2 1.397(9) . ?
C72_2 C73_2 1.381(10) . ?
C73_2 C74_2 1.365(11) . ?
C73_2 C82_2 1.505(9) . ?
C74_2 C75_2 1.402(9) . ?
C75_2 C76_2 1.473(10) . ?
C76_2 C77_2 1.378(9) . ?
C76_2 C81_2 1.419(9) . ?
C77_2 C78_2 1.363(10) . ?
C78_2 C79_2 1.389(10) . ?
C78_2 C83_2 1.476(10) . ?
C79_2 C80_2 1.396(10) . ?
C80_2 C81_2 1.412(10) . ?
C80_2 C84_2 1.486(10) . ?

loop_
_geom_torsion_atom_site_label_1
_geom_torsion_atom_site_label_2
_geom_torsion_atom_site_label_3
_geom_torsion_atom_site_label_4
_geom_torsion
_geom_torsion_site_symmetry_1
_geom_torsion_site_symmetry_2
_geom_torsion_site_symmetry_3
_geom_torsion_site_symmetry_4
_geom_torsion_publ_flag
N29_1 Ir1_1 N1_1 C1_1 88.8(5) . . . . ?
N15_1 Ir1_1 N1_1 C1_1 -94.8(5) . . . . ?
C25_1 Ir1_1 N1_1 C1_1 -91.6(16) . . . . ?
C39_1 Ir1_1 N1_1 C1_1 9.4(5) . . . . ?
C11_1 Ir1_1 N1_1 C1_1 -178.3(5) . . . . ?
N29_1 Ir1_1 N1_1 C5_1 -95.5(4) . . . . ?
N15_1 Ir1_1 N1_1 C5_1 80.9(4) . . . . ?
C25_1 Ir1_1 N1_1 C5_1 84.2(17) . . . . ?
C39_1 Ir1_1 N1_1 C5_1 -174.9(4) . . . . ?
C11_1 Ir1_1 N1_1 C5_1 -2.6(4) . . . . ?
N29_1 Ir1_1 N15_1 C15_1 34(2) . . . . ?
C25_1 Ir1_1 N15_1 C15_1 -177.0(6) . . . . ?
C39_1 Ir1_1 N15_1 C15_1 -89.4(5) . . . . ?
N1_1 Ir1_1 N15_1 C15_1 2.5(5) . . . . ?
C11_1 Ir1_1 N15_1 C15_1 81.6(5) . . . . ?
N29_1 Ir1_1 N15_1 C19_1 -136.5(17) . . . . ?
C25_1 Ir1_1 N15_1 C19_1 12.2(5) . . . . ?
C39_1 Ir1_1 N15_1 C19_1 99.8(5) . . . . ?
N1_1 Ir1_1 N15_1 C19_1 -168.3(5) . . . . ?
C11_1 Ir1_1 N15_1 C19_1 -89.2(5) . . . . ?
N15_1 Ir1_1 N29_1 C29_1 55(2) . . . . ?
C25_1 Ir1_1 N29_1 C29_1 -93.2(6) . . . . ?
C39_1 Ir1_1 N29_1 C29_1 179.7(6) . . . . ?
N1_1 Ir1_1 N29_1 C29_1 86.7(5) . . . . ?
C11_1 Ir1_1 N29_1 C29_1 7.8(6) . . . . ?
N15_1 Ir1_1 N29_1 C33_1 -113.9(19) . . . . ?
C25_1 Ir1_1 N29_1 C33_1 98.1(5) . . . . ?
C39_1 Ir1_1 N29_1 C33_1 11.0(5) . . . . ?
N1_1 Ir1_1 N29_1 C33_1 -81.9(5) . . . . ?
C11_1 Ir1_1 N29_1 C33_1 -160.9(5) . . . . ?
C5_1 N1_1 C1_1 C2_1 2.4(10) . . . . ?
Ir1_1 N1_1 C1_1 C2_1 178.0(5) . . . . ?
N1_1 C1_1 C2_1 C3_1 -0.6(11) . . . . ?
C1_1 C2_1 C3_1 C4_1 0.5(10) . . . . ?
C1_1 C2_1 C3_1 C12_1 178.3(7) . . . . ?
C2_1 C3_1 C4_1 C5_1 -2.2(11) . . . . ?
C12_1 C3_1 C4_1 C5_1 -179.9(6) . . . . ?
C1_1 N1_1 C5_1 C4_1 -4.0(9) . . . . ?
Ir1_1 N1_1 C5_1 C4_1 180.0(5) . . . . ?
C1_1 N1_1 C5_1 C6_1 179.1(5) . . . . ?
Ir1_1 N1_1 C5_1 C6_1 3.1(7) . . . . ?
C3_1 C4_1 C5_1 N1_1 4.0(10) . . . . ?
C3_1 C4_1 C5_1 C6_1 -179.5(6) . . . . ?
N1_1 C5_1 C6_1 C7_1 178.3(6) . . . . ?
C4_1 C5_1 C6_1 C7_1 1.6(10) . . . . ?
N1_1 C5_1 C6_1 C11_1 -1.7(8) . . . . ?
C4_1 C5_1 C6_1 C11_1 -178.4(6) . . . . ?
C11_1 C6_1 C7_1 C8_1 0.0(10) . . . . ?
C5_1 C6_1 C7_1 C8_1 -180.0(6) . . . . ?
C6_1 C7_1 C8_1 C9_1 1.0(11) . . . . ?
C6_1 C7_1 C8_1 C13_1 176.2(7) . . . . ?
C7_1 C8_1 C9_1 C10_1 0.1(11) . . . . ?
C13_1 C8_1 C9_1 C10_1 -175.0(7) . . . . ?
C8_1 C9_1 C10_1 C11_1 -2.3(11) . . . . ?
C8_1 C9_1 C10_1 C14_1 174.2(7) . . . . ?
C7_1 C6_1 C11_1 C10_1 -1.9(9) . . . . ?
C5_1 C6_1 C11_1 C10_1 178.1(6) . . . . ?
C7_1 C6_1 C11_1 Ir1_1 179.5(5) . . . . ?
C5_1 C6_1 C11_1 Ir1_1 -0.5(7) . . . . ?
C9_1 C10_1 C11_1 C6_1 3.0(9) . . . . ?
C14_1 C10_1 C11_1 C6_1 -173.1(6) . . . . ?
C9_1 C10_1 C11_1 Ir1_1 -178.9(5) . . . . ?
C14_1 C10_1 C11_1 Ir1_1 4.9(11) . . . . ?
N29_1 Ir1_1 C11_1 C6_1 84.9(4) . . . . ?
N15_1 Ir1_1 C11_1 C6_1 -90.2(4) . . . . ?
C25_1 Ir1_1 C11_1 C6_1 -169.9(4) . . . . ?
C39_1 Ir1_1 C11_1 C6_1 42.3(15) . . . . ?
N1_1 Ir1_1 C11_1 C6_1 1.6(4) . . . . ?
N29_1 Ir1_1 C11_1 C10_1 -93.2(7) . . . . ?
N15_1 Ir1_1 C11_1 C10_1 91.7(7) . . . . ?
C25_1 Ir1_1 C11_1 C10_1 12.0(7) . . . . ?
C39_1 Ir1_1 C11_1 C10_1 -135.8(11) . . . . ?
N1_1 Ir1_1 C11_1 C10_1 -176.5(7) . . . . ?
C4_1 C3_1 C12_1 F2_1 2.5(11) . . . . ?
C2_1 C3_1 C12_1 F2_1 -175.2(8) . . . . ?
C4_1 C3_1 C12_1 F3_1 -124.5(8) . . . . ?
C2_1 C3_1 C12_1 F3_1 57.7(10) . . . . ?
C4_1 C3_1 C12_1 F1_1 121.1(8) . . . . ?
C2_1 C3_1 C12_1 F1_1 -56.7(9) . . . . ?
C9_1 C8_1 C13_1 F4_1 76.6(12) . . . . ?
C7_1 C8_1 C13_1 F4_1 -98.5(11) . . . . ?
C9_1 C8_1 C13_1 F5_1 -157.2(9) . . . . ?
C7_1 C8_1 C13_1 F5_1 27.7(13) . . . . ?
C9_1 C8_1 C13_1 F6_1 -45.5(12) . . . . ?
C7_1 C8_1 C13_1 F6_1 139.4(9) . . . . ?
C9_1 C10_1 C14_1 F8_1 104.1(7) . . . . ?
C11_1 C10_1 C14_1 F8_1 -79.5(8) . . . . ?
C9_1 C10_1 C14_1 F9_1 -132.5(7) . . . . ?
C11_1 C10_1 C14_1 F9_1 43.9(10) . . . . ?
C9_1 C10_1 C14_1 F7_1 -15.5(9) . . . . ?
C11_1 C10_1 C14_1 F7_1 160.9(6) . . . . ?
C19_1 N15_1 C15_1 C16_1 3.6(10) . . . . ?
Ir1_1 N15_1 C15_1 C16_1 -166.9(5) . . . . ?
N15_1 C15_1 C16_1 C17_1 -0.6(11) . . . . ?
C15_1 C16_1 C17_1 C18_1 -1.2(11) . . . . ?
C15_1 C16_1 C17_1 C26_1 177.3(7) . . . . ?
C16_1 C17_1 C18_1 C19_1 0.1(11) . . . . ?
C26_1 C17_1 C18_1 C19_1 -178.4(7) . . . . ?
C15_1 N15_1 C19_1 C18_1 -4.7(10) . . . . ?
Ir1_1 N15_1 C19_1 C18_1 166.8(5) . . . . ?
C15_1 N15_1 C19_1 C20_1 174.4(6) . . . . ?
Ir1_1 N15_1 C19_1 C20_1 -14.2(7) . . . . ?
C17_1 C18_1 C19_1 N15_1 2.9(11) . . . . ?
C17_1 C18_1 C19_1 C20_1 -176.0(7) . . . . ?
N15_1 C19_1 C20_1 C21_1 -170.6(7) . . . . ?
C18_1 C19_1 C20_1 C21_1 8.3(11) . . . . ?
N15_1 C19_1 C20_1 C25_1 7.9(9) . . . . ?
C18_1 C19_1 C20_1 C25_1 -173.2(7) . . . . ?
C25_1 C20_1 C21_1 C22_1 0.6(12) . . . . ?
C19_1 C20_1 C21_1 C22_1 179.1(7) . . . . ?
C20_1 C21_1 C22_1 C23_1 -3.2(12) . . . . ?
C20_1 C21_1 C22_1 C27_1 175.1(7) . . . . ?
C21_1 C22_1 C23_1 C24_1 2.9(11) . . . . ?
C27_1 C22_1 C23_1 C24_1 -175.5(7) . . . . ?
C22_1 C23_1 C24_1 C25_1 0.1(11) . . . . ?
C22_1 C23_1 C24_1 C28_1 178.4(7) . . . . ?
C23_1 C24_1 C25_1 C20_1 -2.5(10) . . . . ?
C28_1 C24_1 C25_1 C20_1 179.3(7) . . . . ?
C23_1 C24_1 C25_1 Ir1_1 179.6(5) . . . . ?
C28_1 C24_1 C25_1 Ir1_1 1.4(11) . . . . ?
C21_1 C20_1 C25_1 C24_1 2.2(10) . . . . ?
C19_1 C20_1 C25_1 C24_1 -176.3(6) . . . . ?
C21_1 C20_1 C25_1 Ir1_1 -179.4(6) . . . . ?
C19_1 C20_1 C25_1 Ir1_1 2.1(8) . . . . ?
N29_1 Ir1_1 C25_1 C24_1 -12.9(7) . . . . ?
N15_1 Ir1_1 C25_1 C24_1 170.7(7) . . . . ?
C39_1 Ir1_1 C25_1 C24_1 66.3(7) . . . . ?
N1_1 Ir1_1 C25_1 C24_1 167.4(13) . . . . ?
C11_1 Ir1_1 C25_1 C24_1 -107.4(7) . . . . ?
N29_1 Ir1_1 C25_1 C20_1 169.1(5) . . . . ?
N15_1 Ir1_1 C25_1 C20_1 -7.3(5) . . . . ?
C39_1 Ir1_1 C25_1 C20_1 -111.6(5) . . . . ?
N1_1 Ir1_1 C25_1 C20_1 -10.6(19) . . . . ?
C11_1 Ir1_1 C25_1 C20_1 74.7(5) . . . . ?
C18_1 C17_1 C26_1 F11_1 0.8(13) . . . . ?
C16_1 C17_1 C26_1 F11_1 -177.7(8) . . . . ?
C18_1 C17_1 C26_1 F12_1 -120.4(9) . . . . ?
C16_1 C17_1 C26_1 F12_1 61.2(10) . . . . ?
C18_1 C17_1 C26_1 F10_1 122.1(9) . . . . ?
C16_1 C17_1 C26_1 F10_1 -56.4(12) . . . . ?
C21_1 C22_1 C27_1 F13_1 -97.4(9) . . . . ?
C23_1 C22_1 C27_1 F13_1 80.9(10) . . . . ?
C21_1 C22_1 C27_1 F14_1 25.5(11) . . . . ?
C23_1 C22_1 C27_1 F14_1 -156.1(7) . . . . ?
C21_1 C22_1 C27_1 F15_1 143.6(7) . . . . ?
C23_1 C22_1 C27_1 F15_1 -38.1(10) . . . . ?
C23_1 C24_1 C28_1 F16_1 -0.8(9) . . . . ?
C25_1 C24_1 C28_1 F16_1 177.5(6) . . . . ?
C23_1 C24_1 C28_1 F18_1 -120.6(7) . . . . ?
C25_1 C24_1 C28_1 F18_1 57.6(9) . . . . ?
C23_1 C24_1 C28_1 F17_1 118.6(7) . . . . ?
C25_1 C24_1 C28_1 F17_1 -63.2(9) . . . . ?
C33_1 N29_1 C29_1 C30_1 3.5(11) . . . . ?
Ir1_1 N29_1 C29_1 C30_1 -165.0(6) . . . . ?
N29_1 C29_1 C30_1 C31_1 -0.5(12) . . . . ?
C29_1 C30_1 C31_1 C32_1 -3.3(12) . . . . ?
C29_1 C30_1 C31_1 C40_1 176.8(8) . . . . ?
C30_1 C31_1 C32_1 C33_1 4.1(12) . . . . ?
C40_1 C31_1 C32_1 C33_1 -176.0(7) . . . . ?
C29_1 N29_1 C33_1 C32_1 -2.7(10) . . . . ?
Ir1_1 N29_1 C33_1 C32_1 166.6(5) . . . . ?
C29_1 N29_1 C33_1 C34_1 177.1(6) . . . . ?
Ir1_1 N29_1 C33_1 C34_1 -13.7(7) . . . . ?
C31_1 C32_1 C33_1 N29_1 -1.0(11) . . . . ?
C31_1 C32_1 C33_1 C34_1 179.2(7) . . . . ?
N29_1 C33_1 C34_1 C39_1 8.4(9) . . . . ?
C32_1 C33_1 C34_1 C39_1 -171.9(7) . . . . ?
N29_1 C33_1 C34_1 C35_1 -170.1(6) . . . . ?
C32_1 C33_1 C34_1 C35_1 9.6(11) . . . . ?
C39_1 C34_1 C35_1 C36_1 -0.4(10) . . . . ?
C33_1 C34_1 C35_1 C36_1 178.0(6) . . . . ?
C34_1 C35_1 C36_1 C37_1 1.6(11) . . . . ?
C34_1 C35_1 C36_1 C41_1 -179.2(7) . . . . ?
C35_1 C36_1 C37_1 C38_1 -1.5(11) . . . . ?
C41_1 C36_1 C37_1 C38_1 179.4(7) . . . . ?
C36_1 C37_1 C38_1 C39_1 0.0(11) . . . . ?
C36_1 C37_1 C38_1 C42_1 177.7(7) . . . . ?
C37_1 C38_1 C39_1 C34_1 1.1(10) . . . . ?
C42_1 C38_1 C39_1 C34_1 -176.4(6) . . . . ?
C37_1 C38_1 C39_1 Ir1_1 -178.7(5) . . . . ?
C42_1 C38_1 C39_1 Ir1_1 3.7(10) . . . . ?
C35_1 C34_1 C39_1 C38_1 -0.9(9) . . . . ?
C33_1 C34_1 C39_1 C38_1 -179.4(6) . . . . ?
C35_1 C34_1 C39_1 Ir1_1 179.0(5) . . . . ?
C33_1 C34_1 C39_1 Ir1_1 0.5(7) . . . . ?
N29_1 Ir1_1 C39_1 C38_1 174.1(7) . . . . ?
N15_1 Ir1_1 C39_1 C38_1 -11.6(7) . . . . ?
C25_1 Ir1_1 C39_1 C38_1 69.2(7) . . . . ?
N1_1 Ir1_1 C39_1 C38_1 -102.6(7) . . . . ?
C11_1 Ir1_1 C39_1 C38_1 -142.5(11) . . . . ?
N29_1 Ir1_1 C39_1 C34_1 -5.8(4) . . . . ?
N15_1 Ir1_1 C39_1 C34_1 168.5(4) . . . . ?
C25_1 Ir1_1 C39_1 C34_1 -110.7(5) . . . . ?
N1_1 Ir1_1 C39_1 C34_1 77.5(5) . . . . ?
C11_1 Ir1_1 C39_1 C34_1 37.6(15) . . . . ?
C30_1 C31_1 C40_1 F19_1 -19.2(13) . . . . ?
C32_1 C31_1 C40_1 F19_1 160.9(9) . . . . ?
C30_1 C31_1 C40_1 F20_1 -143.8(9) . . . . ?
C32_1 C31_1 C40_1 F20_1 36.3(12) . . . . ?
C30_1 C31_1 C40_1 F21_1 100.6(10) . . . . ?
C32_1 C31_1 C40_1 F21_1 -79.3(10) . . . . ?
C37_1 C36_1 C41_1 F24_1 -66.6(14) . . . . ?
C35_1 C36_1 C41_1 F24_1 114.2(11) . . . . ?
C37_1 C36_1 C41_1 F23_1 177.7(11) . . . . ?
C35_1 C36_1 C41_1 F23_1 -1.5(15) . . . . ?
C37_1 C36_1 C41_1 F22_1 59.7(13) . . . . ?
C35_1 C36_1 C41_1 F22_1 -119.5(10) . . . . ?
C37_1 C38_1 C42_1 F26_1 122.2(7) . . . . ?
C39_1 C38_1 C42_1 F26_1 -60.0(9) . . . . ?
C37_1 C38_1 C42_1 F25_1 1.8(10) . . . . ?
C39_1 C38_1 C42_1 F25_1 179.6(6) . . . . ?
C37_1 C38_1 C42_1 F27_1 -117.0(7) . . . . ?
C39_1 C38_1 C42_1 F27_1 60.8(9) . . . . ?
N57_2 Ir2_2 N43_2 C43_2 97.7(5) . . . . ?
C67_2 Ir2_2 N43_2 C43_2 90.6(19) . . . . ?
N71_2 Ir2_2 N43_2 C43_2 -85.9(5) . . . . ?
C81_2 Ir2_2 N43_2 C43_2 -6.5(5) . . . . ?
C53_2 Ir2_2 N43_2 C43_2 -179.6(5) . . . . ?
N57_2 Ir2_2 N43_2 C47_2 -76.3(4) . . . . ?
C67_2 Ir2_2 N43_2 C47_2 -83.4(19) . . . . ?
N71_2 Ir2_2 N43_2 C47_2 100.1(4) . . . . ?
C81_2 Ir2_2 N43_2 C47_2 179.5(4) . . . . ?
C53_2 Ir2_2 N43_2 C47_2 6.4(4) . . . . ?
C67_2 Ir2_2 N57_2 C61_2 -9.8(5) . . . . ?
N71_2 Ir2_2 N57_2 C61_2 133(2) . . . . ?
C81_2 Ir2_2 N57_2 C61_2 -96.5(5) . . . . ?
N43_2 Ir2_2 N57_2 C61_2 171.1(5) . . . . ?
C53_2 Ir2_2 N57_2 C61_2 91.8(5) . . . . ?
C67_2 Ir2_2 N57_2 C57_2 177.7(5) . . . . ?
N71_2 Ir2_2 N57_2 C57_2 -40(2) . . . . ?
C81_2 Ir2_2 N57_2 C57_2 91.0(5) . . . . ?
N43_2 Ir2_2 N57_2 C57_2 -1.4(5) . . . . ?
C53_2 Ir2_2 N57_2 C57_2 -80.7(5) . . . . ?
N57_2 Ir2_2 N71_2 C71_2 -47(2) . . . . ?
C67_2 Ir2_2 N71_2 C71_2 95.2(6) . . . . ?
C81_2 Ir2_2 N71_2 C71_2 -178.4(6) . . . . ?
N43_2 Ir2_2 N71_2 C71_2 -85.3(6) . . . . ?
C53_2 Ir2_2 N71_2 C71_2 -6.1(6) . . . . ?
N57_2 Ir2_2 N71_2 C75_2 122(2) . . . . ?
C67_2 Ir2_2 N71_2 C75_2 -96.2(5) . . . . ?
C81_2 Ir2_2 N71_2 C75_2 -9.7(5) . . . . ?
N43_2 Ir2_2 N71_2 C75_2 83.4(5) . . . . ?
C53_2 Ir2_2 N71_2 C75_2 162.6(5) . . . . ?
C47_2 N43_2 C43_2 C44_2 -1.4(10) . . . . ?
Ir2_2 N43_2 C43_2 C44_2 -175.2(5) . . . . ?
N43_2 C43_2 C44_2 C45_2 1.9(11) . . . . ?
C43_2 C44_2 C45_2 C46_2 -1.1(10) . . . . ?
C43_2 C44_2 C45_2 C54_2 178.8(6) . . . . ?
C44_2 C45_2 C46_2 C47_2 -0.1(10) . . . . ?
C54_2 C45_2 C46_2 C47_2 180.0(6) . . . . ?
C43_2 N43_2 C47_2 C46_2 0.1(9) . . . . ?
Ir2_2 N43_2 C47_2 C46_2 174.6(5) . . . . ?
C43_2 N43_2 C47_2 C48_2 178.9(5) . . . . ?
Ir2_2 N43_2 C47_2 C48_2 -6.6(6) . . . . ?
C45_2 C46_2 C47_2 N43_2 0.6(9) . . . . ?
C45_2 C46_2 C47_2 C48_2 -178.1(6) . . . . ?
N43_2 C47_2 C48_2 C49_2 -174.3(5) . . . . ?
C46_2 C47_2 C48_2 C49_2 4.5(9) . . . . ?
N43_2 C47_2 C48_2 C53_2 2.3(8) . . . . ?
C46_2 C47_2 C48_2 C53_2 -178.9(6) . . . . ?
C53_2 C48_2 C49_2 C50_2 1.9(10) . . . . ?
C47_2 C48_2 C49_2 C50_2 178.4(6) . . . . ?
C48_2 C49_2 C50_2 C51_2 -1.7(10) . . . . ?
C48_2 C49_2 C50_2 C55_2 -178.0(7) . . . . ?
C49_2 C50_2 C51_2 C52_2 -0.7(11) . . . . ?
C55_2 C50_2 C51_2 C52_2 175.7(7) . . . . ?
C50_2 C51_2 C52_2 C53_2 3.0(11) . . . . ?
C50_2 C51_2 C52_2 C56_2 -175.0(6) . . . . ?
C49_2 C48_2 C53_2 C52_2 0.2(9) . . . . ?
C47_2 C48_2 C53_2 C52_2 -176.3(5) . . . . ?
C49_2 C48_2 C53_2 Ir2_2 179.5(5) . . . . ?
C47_2 C48_2 C53_2 Ir2_2 3.0(7) . . . . ?
C51_2 C52_2 C53_2 C48_2 -2.7(9) . . . . ?
C56_2 C52_2 C53_2 C48_2 175.1(6) . . . . ?
C51_2 C52_2 C53_2 Ir2_2 178.2(5) . . . . ?
C56_2 C52_2 C53_2 Ir2_2 -3.9(10) . . . . ?
N57_2 Ir2_2 C53_2 C48_2 88.3(4) . . . . ?
C67_2 Ir2_2 C53_2 C48_2 167.7(4) . . . . ?
N71_2 Ir2_2 C53_2 C48_2 -88.0(4) . . . . ?
C81_2 Ir2_2 C53_2 C48_2 -43.9(15) . . . . ?
N43_2 Ir2_2 C53_2 C48_2 -4.8(4) . . . . ?
N57_2 Ir2_2 C53_2 C52_2 -92.7(6) . . . . ?
C67_2 Ir2_2 C53_2 C52_2 -13.3(7) . . . . ?
N71_2 Ir2_2 C53_2 C52_2 91.1(6) . . . . ?
C81_2 Ir2_2 C53_2 C52_2 135.2(12) . . . . ?
N43_2 Ir2_2 C53_2 C52_2 174.3(6) . . . . ?
C44_2 C45_2 C54_2 F29_2 -179.1(8) . . . . ?
C46_2 C45_2 C54_2 F29_2 0.8(11) . . . . ?
C44_2 C45_2 C54_2 F28_2 -55.4(9) . . . . ?
C46_2 C45_2 C54_2 F28_2 124.5(8) . . . . ?
C44_2 C45_2 C54_2 F30_2 61.0(10) . . . . ?
C46_2 C45_2 C54_2 F30_2 -119.1(8) . . . . ?
C49_2 C50_2 C55_2 F32_2 -16.2(12) . . . . ?
C51_2 C50_2 C55_2 F32_2 167.6(8) . . . . ?
C49_2 C50_2 C55_2 F31_2 106.1(9) . . . . ?
C51_2 C50_2 C55_2 F31_2 -70.2(10) . . . . ?
C49_2 C50_2 C55_2 F33_2 -136.4(8) . . . . ?
C51_2 C50_2 C55_2 F33_2 47.4(10) . . . . ?
C51_2 C52_2 C56_2 F36_2 132.1(6) . . . . ?
C53_2 C52_2 C56_2 F36_2 -46.0(9) . . . . ?
C51_2 C52_2 C56_2 F34_2 13.6(9) . . . . ?
C53_2 C52_2 C56_2 F34_2 -164.5(6) . . . . ?
C51_2 C52_2 C56_2 F35_2 -105.8(7) . . . . ?
C53_2 C52_2 C56_2 F35_2 76.1(8) . . . . ?
C61_2 N57_2 C57_2 C58_2 -1.9(10) . . . . ?
Ir2_2 N57_2 C57_2 C58_2 170.4(6) . . . . ?
N57_2 C57_2 C58_2 C59_2 -1.9(11) . . . . ?
C57_2 C58_2 C59_2 C60_2 3.2(11) . . . . ?
C57_2 C58_2 C59_2 C68_2 -176.2(8) . . . . ?
C58_2 C59_2 C60_2 C61_2 -1.0(12) . . . . ?
C68_2 C59_2 C60_2 C61_2 178.4(9) . . . . ?
C57_2 N57_2 C61_2 C60_2 4.2(9) . . . . ?
Ir2_2 N57_2 C61_2 C60_2 -168.7(5) . . . . ?
C57_2 N57_2 C61_2 C62_2 -175.5(6) . . . . ?
Ir2_2 N57_2 C61_2 C62_2 11.6(7) . . . . ?
C59_2 C60_2 C61_2 N57_2 -2.8(11) . . . . ?
C59_2 C60_2 C61_2 C62_2 176.8(7) . . . . ?
N57_2 C61_2 C62_2 C63_2 169.0(7) . . . . ?
C60_2 C61_2 C62_2 C63_2 -10.6(11) . . . . ?
N57_2 C61_2 C62_2 C67_2 -6.5(9) . . . . ?
C60_2 C61_2 C62_2 C67_2 173.8(7) . . . . ?
C67_2 C62_2 C63_2 C64_2 -0.4(12) . . . . ?
C61_2 C62_2 C63_2 C64_2 -175.7(7) . . . . ?
C62_2 C63_2 C64_2 C65_2 0.9(12) . . . . ?
C62_2 C63_2 C64_2 C69_2 -176.5(8) . . . . ?
C63_2 C64_2 C65_2 C66_2 -1.2(12) . . . . ?
C69_2 C64_2 C65_2 C66_2 176.2(7) . . . . ?
C64_2 C65_2 C66_2 C67_2 1.0(11) . . . . ?
C64_2 C65_2 C66_2 C70_2 -178.2(7) . . . . ?
C65_2 C66_2 C67_2 C62_2 -0.4(10) . . . . ?
C70_2 C66_2 C67_2 C62_2 178.7(6) . . . . ?
C65_2 C66_2 C67_2 Ir2_2 175.9(5) . . . . ?
C70_2 C66_2 C67_2 Ir2_2 -5.0(11) . . . . ?
C63_2 C62_2 C67_2 C66_2 0.2(10) . . . . ?
C61_2 C62_2 C67_2 C66_2 175.7(6) . . . . ?
C63_2 C62_2 C67_2 Ir2_2 -177.0(6) . . . . ?
C61_2 C62_2 C67_2 Ir2_2 -1.5(8) . . . . ?
N57_2 Ir2_2 C67_2 C66_2 -170.7(7) . . . . ?
N71_2 Ir2_2 C67_2 C66_2 12.9(7) . . . . ?
C81_2 Ir2_2 C67_2 C66_2 -66.3(7) . . . . ?
N43_2 Ir2_2 C67_2 C66_2 -163.6(15) . . . . ?
C53_2 Ir2_2 C67_2 C66_2 108.0(7) . . . . ?
N57_2 Ir2_2 C67_2 C62_2 5.7(5) . . . . ?
N71_2 Ir2_2 C67_2 C62_2 -170.8(5) . . . . ?
C81_2 Ir2_2 C67_2 C62_2 110.1(5) . . . . ?
N43_2 Ir2_2 C67_2 C62_2 13(2) . . . . ?
C53_2 Ir2_2 C67_2 C62_2 -75.6(5) . . . . ?
C60_2 C59_2 C68_2 F37_2 -144.6(11) . . . . ?
C58_2 C59_2 C68_2 F37_2 34.9(16) . . . . ?
C60_2 C59_2 C68_2 F38_2 -11.0(16) . . . . ?
C58_2 C59_2 C68_2 F38_2 168.5(10) . . . . ?
C60_2 C59_2 C68_2 F39_2 100.7(12) . . . . ?
C58_2 C59_2 C68_2 F39_2 -79.9(12) . . . . ?
C63_2 C64_2 C69_2 F40_2 93.4(10) . . . . ?
C65_2 C64_2 C69_2 F40_2 -83.9(11) . . . . ?
C63_2 C64_2 C69_2 F41_2 -29.9(12) . . . . ?
C65_2 C64_2 C69_2 F41_2 152.8(8) . . . . ?
C63_2 C64_2 C69_2 F42_2 -148.1(8) . . . . ?
C65_2 C64_2 C69_2 F42_2 34.6(11) . . . . ?
C65_2 C66_2 C70_2 F45_2 123.8(7) . . . . ?
C67_2 C66_2 C70_2 F45_2 -55.3(9) . . . . ?
C65_2 C66_2 C70_2 F44_2 -114.9(7) . . . . ?
C67_2 C66_2 C70_2 F44_2 66.0(9) . . . . ?
C65_2 C66_2 C70_2 F43_2 3.9(9) . . . . ?
C67_2 C66_2 C70_2 F43_2 -175.2(6) . . . . ?
C75_2 N71_2 C71_2 C72_2 -0.4(11) . . . . ?
Ir2_2 N71_2 C71_2 C72_2 167.8(6) . . . . ?
N71_2 C71_2 C72_2 C73_2 -2.5(12) . . . . ?
C71_2 C72_2 C73_2 C74_2 3.8(12) . . . . ?
C71_2 C72_2 C73_2 C82_2 -176.4(7) . . . . ?
C72_2 C73_2 C74_2 C75_2 -2.4(12) . . . . ?
C82_2 C73_2 C74_2 C75_2 177.7(7) . . . . ?
C71_2 N71_2 C75_2 C74_2 1.8(10) . . . . ?
Ir2_2 N71_2 C75_2 C74_2 -167.1(5) . . . . ?
C71_2 N71_2 C75_2 C76_2 -179.0(6) . . . . ?
Ir2_2 N71_2 C75_2 C76_2 12.1(8) . . . . ?
C73_2 C74_2 C75_2 N71_2 -0.4(11) . . . . ?
C73_2 C74_2 C75_2 C76_2 -179.5(7) . . . . ?
N71_2 C75_2 C76_2 C77_2 169.9(6) . . . . ?
C74_2 C75_2 C76_2 C77_2 -11.0(11) . . . . ?
N71_2 C75_2 C76_2 C81_2 -7.3(9) . . . . ?
C74_2 C75_2 C76_2 C81_2 171.9(7) . . . . ?
C81_2 C76_2 C77_2 C78_2 -1.8(11) . . . . ?
C75_2 C76_2 C77_2 C78_2 -178.7(6) . . . . ?
C76_2 C77_2 C78_2 C79_2 -0.3(11) . . . . ?
C76_2 C77_2 C78_2 C83_2 178.9(7) . . . . ?
C77_2 C78_2 C79_2 C80_2 0.3(11) . . . . ?
C83_2 C78_2 C79_2 C80_2 -178.9(7) . . . . ?
C78_2 C79_2 C80_2 C81_2 1.8(11) . . . . ?
C78_2 C79_2 C80_2 C84_2 -177.1(7) . . . . ?
C79_2 C80_2 C81_2 C76_2 -3.6(10) . . . . ?
C84_2 C80_2 C81_2 C76_2 175.3(6) . . . . ?
C79_2 C80_2 C81_2 Ir2_2 178.4(6) . . . . ?
C84_2 C80_2 C81_2 Ir2_2 -2.7(11) . . . . ?
C77_2 C76_2 C81_2 C80_2 3.7(10) . . . . ?
C75_2 C76_2 C81_2 C80_2 -179.3(6) . . . . ?
C77_2 C76_2 C81_2 Ir2_2 -177.9(5) . . . . ?
C75_2 C76_2 C81_2 Ir2_2 -0.9(7) . . . . ?
N57_2 Ir2_2 C81_2 C80_2 7.8(7) . . . . ?
C67_2 Ir2_2 C81_2 C80_2 -72.6(7) . . . . ?
N71_2 Ir2_2 C81_2 C80_2 -176.6(7) . . . . ?
N43_2 Ir2_2 C81_2 C80_2 100.1(7) . . . . ?
C53_2 Ir2_2 C81_2 C80_2 138.4(12) . . . . ?
N57_2 Ir2_2 C81_2 C76_2 -170.2(5) . . . . ?
C67_2 Ir2_2 C81_2 C76_2 109.4(5) . . . . ?
N71_2 Ir2_2 C81_2 C76_2 5.4(5) . . . . ?
N43_2 Ir2_2 C81_2 C76_2 -77.9(5) . . . . ?
C53_2 Ir2_2 C81_2 C76_2 -39.6(16) . . . . ?
C74_2 C73_2 C82_2 F48_2 56.1(11) . . . . ?
C72_2 C73_2 C82_2 F48_2 -123.8(9) . . . . ?
C74_2 C73_2 C82_2 F46_2 178.2(7) . . . . ?
C72_2 C73_2 C82_2 F46_2 -1.6(11) . . . . ?
C74_2 C73_2 C82_2 F47_2 -63.1(10) . . . . ?
C72_2 C73_2 C82_2 F47_2 117.1(9) . . . . ?
C77_2 C78_2 C83_2 F50_2 136.5(8) . . . . ?
C79_2 C78_2 C83_2 F50_2 -44.3(11) . . . . ?
C77_2 C78_2 C83_2 F51_2 -100.4(10) . . . . ?
C79_2 C78_2 C83_2 F51_2 78.8(10) . . . . ?
C77_2 C78_2 C83_2 F49_2 17.1(11) . . . . ?
C79_2 C78_2 C83_2 F49_2 -163.7(7) . . . . ?
C79_2 C80_2 C84_2 F54_2 117.8(7) . . . . ?
C81_2 C80_2 C84_2 F54_2 -61.2(9) . . . . ?
C79_2 C80_2 C84_2 F53_2 -121.2(7) . . . . ?
C81_2 C80_2 C84_2 F53_2 59.9(9) . . . . ?
C79_2 C80_2 C84_2 F52_2 -2.5(10) . . . . ?
C81_2 C80_2 C84_2 F52_2 178.6(6) . . . . ?
